data_4326120
loop_
_publ_author_name
'Robert M. Haak'
'Antonello Decortes'
'Eduardo C. Escudero-Ad\'an'
'Marta Mart\'inez Belmonte'
'Eddy Martin'
'Jordi Benet-Buchholz'
'Arjan W. Kleij'

_publ_section_title
;
 Shape-Persistent Octanuclear Zinc Salen Clusters: Synthesis,
 Characterization, and Catalysis
;
_journal_name_full 'Inorganic Chemistry'
_journal_page_first 7934
_journal_page_last 7936
_journal_paper_doi 10.1021/ic201064d
_journal_volume 50
_journal_year 2011
_chemical_formula_sum 'C86.5 H64.5 Cl8 N8.5 O22 Zn8'
_chemical_formula_weight 2381.53
_space_group_IT_number 14
_symmetry_cell_setting monoclinic
_symmetry_space_group_name_Hall '-P 2ybc'
_symmetry_space_group_name_H-M 'P 1 21/c 1'
_atom_sites_solution_hydrogens geom
_atom_sites_solution_primary direct
_atom_sites_solution_secondary difmap
_audit_creation_method SHELXL-97
_cell_angle_alpha 90.00
_cell_angle_beta 96.9180(10)
_cell_angle_gamma 90.00
_cell_formula_units_Z 8
_cell_length_a 18.0976(4)
_cell_length_b 31.8251(6)
_cell_length_c 35.4893(11)
_cell_measurement_reflns_used 9223
_cell_measurement_temperature 100(2)
_cell_measurement_theta_max 29.79
_cell_measurement_theta_min 2.16
_cell_volume 20291.5(9)
_computing_cell_refinement 'Bruker APEX2 v2009.1-0'
_computing_data_collection 'Bruker APEX2 v2009.1-0'
_computing_data_reduction 'Bruker SAINT V7.60A'
_computing_molecular_graphics 'Bruker SHELXTL'
_computing_publication_material 'Bruker SHELXTL'
_computing_structure_refinement 'SHELXS-97 (Sheldrick, 2008)'
_computing_structure_solution SIR2008
_diffrn_ambient_temperature 100(2)
_diffrn_detector_area_resol_mean 512
_diffrn_detector_type '4K CCD area detector APEX II'
_diffrn_measured_fraction_theta_full 0.999
_diffrn_measured_fraction_theta_max 0.908
_diffrn_measurement_device_type 'Kappa 4-axis goniometer bruker-nonius'
_diffrn_measurement_method
;
 Fullsphere data collection, phi and omega scans
;
_diffrn_measurement_specimen_support 'magnetic support whith 10 micron nylon fiber cryoloop'
_diffrn_radiation_monochromator 'Multilayer Montel 200 mirrors'
_diffrn_radiation_type MoK\a
_diffrn_radiation_wavelength 0.71073
_diffrn_reflns_av_R_equivalents 0.0521
_diffrn_reflns_av_sigmaI/netI 0.0523
_diffrn_reflns_limit_h_max 24
_diffrn_reflns_limit_h_min -25
_diffrn_reflns_limit_k_max 44
_diffrn_reflns_limit_k_min -42
_diffrn_reflns_limit_l_max 49
_diffrn_reflns_limit_l_min -49
_diffrn_reflns_number 305835
_diffrn_reflns_theta_full 27.50
_diffrn_reflns_theta_max 29.99
_diffrn_reflns_theta_min 0.86
_diffrn_source 'rotating anode X-ray tube'
_diffrn_source_current 70
_diffrn_source_power 50
_diffrn_source_size '3 mm x 0.3 mm fine focus'
_diffrn_source_type 'Bruker-Nonius FR 591'
_exptl_absorpt_coefficient_mu 2.138
_exptl_absorpt_correction_T_max 0.9701
_exptl_absorpt_correction_T_min 0.5661
_exptl_absorpt_correction_type empirical
_exptl_absorpt_process_details
; 
 SADABS Version 2008/1 Bruker-Nonius
 Blessing, Acta Cryst. (1995) A51 33-38
;
_exptl_crystal_colour orange
_exptl_crystal_density_diffrn 1.559
_exptl_crystal_description plate
_exptl_crystal_F_000 9560
_exptl_crystal_size_max 0.30
_exptl_crystal_size_mid 0.20
_exptl_crystal_size_min 0.01
_platon_squeeze_details
;
;
_refine_diff_density_max 1.866
_refine_diff_density_min -0.790
_refine_diff_density_rms 0.190
_refine_ls_extinction_method none
_refine_ls_goodness_of_fit_ref 1.082
_refine_ls_hydrogen_treatment noref
_refine_ls_matrix_type full
_refine_ls_number_parameters 2502
_refine_ls_number_reflns 53692
_refine_ls_number_restraints 153
_refine_ls_restrained_S_all 1.082
_refine_ls_R_factor_all 0.0764
_refine_ls_R_factor_gt 0.0498
_refine_ls_shift/su_max 0.030
_refine_ls_shift/su_mean 0.001
_refine_ls_structure_factor_coef Fsqd
_refine_ls_weighting_details 'calc w=1/[\s^2^(Fo^2^)+(0.0846P)^2^+0.0000P] where P=(Fo^2^+2Fc^2^)/3'
_refine_ls_weighting_scheme calc
_refine_ls_wR_factor_gt 0.1368
_refine_ls_wR_factor_ref 0.1459
_reflns_number_gt 37141
_reflns_number_total 53692
_reflns_threshold_expression >2sigma(I)
_cod_data_source_file ic201064d_si_002.cif
_cod_data_source_block ak865_0m
_cod_depositor_comments
;
The following automatic conversions were performed:

data name '_diffrn_measurement_specimen_suppport' was replaced with
'_diffrn_measurement_specimen_support' as specified in the
replacement file 'data/replacement-values/replacement_tags.lst'.

Automatic conversion script
Id: cif_correct_tags 9268 2022-04-12 08:56:07Z antanas 
;
_cod_original_formula_sum 'C86.50 H64.50 Cl8 N8.50 O22 Zn8'
_cod_database_code 4326120

loop_
_symmetry_equiv_pos_as_xyz
'x, y, z'
'-x, y+1/2, -z+1/2'
'-x, -y, -z'
'x, -y-1/2, z-1/2'

loop_
_atom_site_label
_atom_site_type_symbol
_atom_site_fract_x
_atom_site_fract_y
_atom_site_fract_z
_atom_site_U_iso_or_equiv
_atom_site_adp_type
_atom_site_occupancy
_atom_site_symmetry_multiplicity
_atom_site_calc_flag
_atom_site_refinement_flags
_atom_site_disorder_assembly
_atom_site_disorder_group
C1A C 0.67832(10) 0.20103(6) 0.22622(6) 0.0241(5) Uani 1 1 d . . .
C2A C 0.63645(10) 0.18474(6) 0.25387(5) 0.0240(5) Uani 1 1 d . . .
C3A C 0.56704(11) 0.16697(7) 0.24294(6) 0.0291(5) Uani 1 1 d . . .
H3A H 0.5402 0.1547 0.2616 0.035 Uiso 1 1 calc R . .
C4A C 0.53588(11) 0.16684(7) 0.20451(6) 0.0337(6) Uani 1 1 d . . .
H4A H 0.4890 0.1539 0.1972 0.040 Uiso 1 1 calc R . .
C5A C 0.57328(11) 0.18528(7) 0.17819(6) 0.0327(6) Uani 1 1 d . . .
H5A H 0.5507 0.1869 0.1526 0.039 Uiso 1 1 calc R . .
C6A C 0.64597(11) 0.20240(6) 0.18797(6) 0.0261(5) Uani 1 1 d . . .
C7A C 0.67816(11) 0.22458(6) 0.15826(5) 0.0256(5) Uani 1 1 d . . .
H7A H 0.6494 0.2265 0.1341 0.031 Uiso 1 1 calc R . .
C8A C 0.76493(10) 0.26862(6) 0.13402(5) 0.0233(5) Uani 1 1 d . . .
C9A C 0.73901(11) 0.26561(6) 0.09522(6) 0.0264(5) Uani 1 1 d . . .
H9A H 0.7100 0.2422 0.0857 0.032 Uiso 1 1 calc R . .
C10A C 0.75606(11) 0.29685(7) 0.07119(5) 0.0292(5) Uani 1 1 d . . .
C11A C 0.79904(11) 0.33106(6) 0.08498(6) 0.0276(5) Uani 1 1 d . . .
C12A C 0.82909(11) 0.33290(6) 0.12250(6) 0.0273(5) Uani 1 1 d . . .
H12A H 0.8606 0.3556 0.1313 0.033 Uiso 1 1 calc R . .
C13A C 0.81308(10) 0.30132(6) 0.14751(5) 0.0228(5) Uani 1 1 d . . .
C14A C 0.87627(11) 0.33117(6) 0.20365(5) 0.0242(5) Uani 1 1 d . . .
H14A H 0.8737 0.3573 0.1907 0.029 Uiso 1 1 calc R . .
C15A C 0.91689(10) 0.32993(6) 0.24085(5) 0.0240(5) Uani 1 1 d . . .
C16A C 0.95355(11) 0.36801(6) 0.25283(6) 0.0261(5) Uani 1 1 d . . .
H16A H 0.9434 0.3929 0.2383 0.031 Uiso 1 1 calc R . .
C17A C 1.00346(11) 0.36923(6) 0.28517(6) 0.0275(5) Uani 1 1 d . . .
H17A H 1.0288 0.3946 0.2927 0.033 Uiso 1 1 calc R . .
C18A C 1.01657(10) 0.33259(6) 0.30694(6) 0.0247(5) Uani 1 1 d . . .
H18A H 1.0522 0.3332 0.3289 0.030 Uiso 1 1 calc R . .
C19A C 0.97929(10) 0.29622(6) 0.29734(6) 0.0243(5) Uani 1 1 d . . .
C20A C 0.92648(10) 0.29390(6) 0.26396(5) 0.0230(5) Uani 1 1 d . . .
Cl1A Cl 0.72442(3) 0.29240(2) 0.023443(15) 0.04126(15) Uani 1 1 d . . .
Cl2A Cl 0.81812(3) 0.371891(18) 0.055248(15) 0.03938(15) Uani 1 1 d . . .
N1A N 0.74263(9) 0.24175(5) 0.16227(4) 0.0238(4) Uani 1 1 d . . .
N2A N 0.84270(9) 0.29942(5) 0.18634(5) 0.0241(4) Uani 1 1 d . . .
O1A O 0.66759(7) 0.18662(4) 0.29006(4) 0.0237(3) Uani 1 1 d . . .
O2A O 0.74630(7) 0.21532(4) 0.23918(4) 0.0230(3) Uani 1 1 d . . .
O3A O 0.89226(7) 0.25751(4) 0.25617(4) 0.0222(3) Uani 1 1 d . . .
O4A O 0.99061(7) 0.25995(4) 0.31797(4) 0.0236(3) Uani 1 1 d . . .
C1B C 0.82482(10) 0.13927(6) 0.34476(5) 0.0204(4) Uani 1 1 d . . .
C2B C 0.87318(10) 0.14297(6) 0.31615(5) 0.0213(4) Uani 1 1 d . . .
C3B C 0.91847(10) 0.10984(6) 0.30824(6) 0.0226(5) Uani 1 1 d . . .
H3B H 0.9495 0.1127 0.2886 0.027 Uiso 1 1 calc R . .
C4B C 0.91928(10) 0.07197(6) 0.32872(6) 0.0267(5) Uani 1 1 d . . .
H4B H 0.9518 0.0498 0.3236 0.032 Uiso 1 1 calc R . .
C5B C 0.87285(10) 0.06740(6) 0.35601(6) 0.0253(5) Uani 1 1 d . . .
H5B H 0.8732 0.0418 0.3698 0.030 Uiso 1 1 calc R . .
C6B C 0.82346(10) 0.10049(6) 0.36443(5) 0.0229(5) Uani 1 1 d . . .
C7B C 0.77520(11) 0.09038(6) 0.39218(5) 0.0257(5) Uani 1 1 d . . .
H7B H 0.7790 0.0629 0.4026 0.031 Uiso 1 1 calc R . .
C8B C 0.68282(11) 0.10206(6) 0.43277(5) 0.0254(5) Uani 1 1 d . . .
C9B C 0.67536(12) 0.06064(7) 0.44454(6) 0.0333(6) Uani 1 1 d . . .
H9B H 0.7008 0.0388 0.4332 0.040 Uiso 1 1 calc R . .
C10B C 0.63116(14) 0.05122(7) 0.47254(6) 0.0405(6) Uani 1 1 d . . .
C11B C 0.59338(13) 0.08295(8) 0.48892(6) 0.0388(6) Uani 1 1 d . . .
C12B C 0.59961(12) 0.12372(7) 0.47789(6) 0.0319(5) Uani 1 1 d . . .
H12B H 0.5739 0.1453 0.4894 0.038 Uiso 1 1 calc R . .
C13B C 0.64402(11) 0.13351(7) 0.44951(5) 0.0277(5) Uani 1 1 d . . .
C14B C 0.62253(11) 0.20674(7) 0.45014(6) 0.0297(5) Uani 1 1 d . . .
H14B H 0.5841 0.2009 0.4654 0.036 Uiso 1 1 calc R . .
C15B C 0.63902(11) 0.25025(7) 0.44410(5) 0.0261(5) Uani 1 1 d . . .
C16B C 0.60571(12) 0.27981(7) 0.46709(6) 0.0327(6) Uani 1 1 d . . .
H16B H 0.5677 0.2708 0.4815 0.039 Uiso 1 1 calc R . .
C17B C 0.62742(12) 0.32056(7) 0.46873(6) 0.0347(6) Uani 1 1 d . . .
H17B H 0.6045 0.3398 0.4842 0.042 Uiso 1 1 calc R . .
C18B C 0.68292(11) 0.33430(7) 0.44799(6) 0.0301(5) Uani 1 1 d . . .
H18B H 0.6981 0.3629 0.4495 0.036 Uiso 1 1 calc R . .
C19B C 0.71671(11) 0.30673(7) 0.42490(5) 0.0262(5) Uani 1 1 d . . .
C20B C 0.69412(10) 0.26411(6) 0.42183(5) 0.0234(5) Uani 1 1 d . . .
Cl1B Cl 0.62383(4) -0.00035(2) 0.487377(17) 0.05634(18) Uani 1 1 d . . .
Cl2B Cl 0.53555(4) 0.07122(2) 0.523184(18) 0.06022(19) Uani 1 1 d . . .
N1B N 0.72666(9) 0.11527(5) 0.40445(4) 0.0234(4) Uani 1 1 d . . .
N2B N 0.65468(9) 0.17534(5) 0.43690(5) 0.0271(4) Uani 1 1 d . . .
O1B O 0.86999(7) 0.17949(4) 0.29592(4) 0.0213(3) Uani 1 1 d . . .
O2B O 0.78174(7) 0.17236(4) 0.35020(4) 0.0214(3) Uani 1 1 d . . .
O3B O 0.72736(7) 0.23983(4) 0.39787(4) 0.0229(3) Uani 1 1 d . . .
O4B O 0.77026(8) 0.31926(4) 0.40464(4) 0.0304(4) Uani 1 1 d . . .
C1C C 0.95958(10) 0.17974(6) 0.40588(6) 0.0250(5) Uani 1 1 d . . .
C2C C 0.90872(10) 0.21135(6) 0.41568(5) 0.0237(5) Uani 1 1 d . . .
C3C C 0.86631(11) 0.20521(7) 0.44543(6) 0.0271(5) Uani 1 1 d . . .
H3C H 0.8351 0.2272 0.4523 0.033 Uiso 1 1 calc R . .
C4C C 0.86903(11) 0.16689(7) 0.46544(6) 0.0311(5) Uani 1 1 d . . .
H4C H 0.8383 0.1625 0.4850 0.037 Uiso 1 1 calc R . .
C5C C 0.91644(12) 0.13621(7) 0.45633(6) 0.0346(6) Uani 1 1 d . . .
H5C H 0.9181 0.1103 0.4697 0.042 Uiso 1 1 calc R . .
C6C C 0.96328(11) 0.14196(6) 0.42746(6) 0.0281(5) Uani 1 1 d . . .
C7C C 1.01381(12) 0.10826(7) 0.42238(6) 0.0334(6) Uani 1 1 d . . .
H7C H 1.0098 0.0839 0.4375 0.040 Uiso 1 1 calc R . .
C8C C 1.11011(12) 0.07199(7) 0.39800(7) 0.0347(6) Uani 1 1 d . . .
C9C C 1.12661(14) 0.04478(7) 0.42858(7) 0.0453(7) Uani 1 1 d . . .
H9C H 1.1085 0.0503 0.4521 0.054 Uiso 1 1 calc R . .
C10C C 1.17001(14) 0.00935(7) 0.42422(7) 0.0444(7) Uani 1 1 d . . .
C11C C 1.19366(12) 0.00076(7) 0.38934(7) 0.0393(6) Uani 1 1 d . . .
C12C C 1.18084(11) 0.02868(7) 0.35977(8) 0.0373(6) Uani 1 1 d . . .
H12C H 1.1999 0.0232 0.3365 0.045 Uiso 1 1 calc R . .
C13C C 1.13950(11) 0.06541(7) 0.36408(7) 0.0337(6) Uani 1 1 d . . .
C14C C 1.14775(11) 0.09337(7) 0.30308(7) 0.0358(6) Uani 1 1 d . . .
H14C H 1.1792 0.0703 0.2992 0.043 Uiso 1 1 calc R . .
C15C C 1.13055(11) 0.12172(7) 0.27216(7) 0.0317(6) Uani 1 1 d . . .
C16C C 1.16271(12) 0.11250(8) 0.23841(7) 0.0415(6) Uani 1 1 d . . .
H16C H 1.1983 0.0905 0.2388 0.050 Uiso 1 1 calc R . .
C17C C 1.14405(12) 0.13425(8) 0.20533(7) 0.0389(6) Uani 1 1 d . . .
H17C H 1.1677 0.1284 0.1834 0.047 Uiso 1 1 calc R . .
C18C C 1.08938(12) 0.16530(7) 0.20459(7) 0.0348(6) Uani 1 1 d . . .
H18C H 1.0746 0.1799 0.1816 0.042 Uiso 1 1 calc R . .
C19C C 1.05604(11) 0.17541(6) 0.23677(6) 0.0293(5) Uani 1 1 d . . .
C20C C 1.07915(10) 0.15536(7) 0.27192(6) 0.0291(5) Uani 1 1 d . . .
Cl1C Cl 1.19055(5) -0.02398(2) 0.462563(19) 0.0674(2) Uani 1 1 d . . .
Cl2C Cl 1.23973(3) -0.045731(19) 0.38250(2) 0.04823(18) Uani 1 1 d . . .
N1C N 1.06385(10) 0.10753(6) 0.39960(5) 0.0322(5) Uani 1 1 d . . .
N2C N 1.12432(9) 0.09628(5) 0.33591(5) 0.0319(5) Uani 1 1 d . . .
O1C O 0.90645(7) 0.24780(4) 0.39600(4) 0.0236(3) Uani 1 1 d . . .
O2C O 0.99859(7) 0.18827(4) 0.37775(4) 0.0250(3) Uani 1 1 d . . .
O3C O 1.04715(7) 0.16851(4) 0.30208(4) 0.0270(4) Uani 1 1 d . . .
O4C O 1.00243(7) 0.20450(4) 0.23584(4) 0.0284(4) Uani 1 1 d . . .
C1D C 1.09548(10) 0.32435(5) 0.39926(6) 0.0240(6) Uani 0.85 1 d PD A 1
C2D C 1.14064(10) 0.28781(6) 0.40192(7) 0.0274(6) Uani 0.85 1 d PD A 1
C3D C 1.21813(10) 0.29165(6) 0.40891(8) 0.0330(7) Uani 0.85 1 d PD A 1
H3D H 1.2478 0.2669 0.4111 0.040 Uiso 0.85 1 calc PR A 1
C4D C 1.25243(11) 0.33026(6) 0.41276(8) 0.0349(7) Uani 0.85 1 d PD A 1
H4D H 1.3051 0.3321 0.4177 0.042 Uiso 0.85 1 calc PR A 1
C5D C 1.21009(10) 0.36585(7) 0.40936(7) 0.0327(7) Uani 0.85 1 d PD A 1
H5D H 1.2337 0.3925 0.4115 0.039 Uiso 0.85 1 calc PR A 1
C6D C 1.13067(10) 0.36358(6) 0.40268(7) 0.0276(6) Uani 0.85 1 d PD A 1
C7D C 1.09289(12) 0.40365(6) 0.39900(7) 0.0281(6) Uani 0.85 1 d PD A 1
H7D H 1.1226 0.4283 0.3996 0.034 Uiso 0.85 1 calc PR A 1
C1D' C 1.0888(2) 0.31975(8) 0.4170(3) 0.0417(10) Uani 0.15 1 d PDU A 2
C2D' C 1.13463(17) 0.28351(11) 0.4202(3) 0.0442(11) Uani 0.15 1 d PDU A 2
C3D' C 1.2097(2) 0.28711(11) 0.4348(3) 0.0464(11) Uani 0.15 1 d PDU A 2
H3D' H 1.2411 0.2632 0.4347 0.056 Uiso 0.15 1 calc PR A 2
C4D' C 1.2394(2) 0.32442(10) 0.4493(3) 0.0464(11) Uani 0.15 1 d PDU A 2
H4D' H 1.2889 0.3255 0.4617 0.056 Uiso 0.15 1 calc PR A 2
C5D' C 1.19656(17) 0.35983(12) 0.4456(3) 0.0445(11) Uani 0.15 1 d PDU A 2
H5D' H 1.2182 0.3862 0.4532 0.053 Uiso 0.15 1 calc PR A 2
C6D' C 1.11957(19) 0.35803(9) 0.4305(3) 0.0423(9) Uani 0.15 1 d PDU A 2
C7D' C 1.0838(3) 0.39845(12) 0.4237(4) 0.0418(14) Uani 0.15 1 d PDU A 2
H7D' H 1.1028 0.4210 0.4395 0.050 Uiso 0.15 1 calc PR A 2
C8D C 0.98861(12) 0.44845(7) 0.39219(7) 0.0342(6) Uani 1 1 d . A .
C9D C 1.01874(13) 0.48378(7) 0.41143(7) 0.0386(6) Uani 1 1 d . . .
H9D H 1.0659 0.4822 0.4263 0.046 Uiso 1 1 calc R . .
C10D C 0.97985(13) 0.52115(7) 0.40879(7) 0.0369(6) Uani 1 1 d . . .
C11D C 0.91096(14) 0.52344(7) 0.38715(7) 0.0379(6) Uani 1 1 d . . .
C12D C 0.88001(13) 0.48863(7) 0.36753(6) 0.0345(6) Uani 1 1 d . . .
H12D H 0.8326 0.4905 0.3529 0.041 Uiso 1 1 calc R . .
C13D C 0.91927(12) 0.45128(6) 0.36966(6) 0.0291(5) Uani 1 1 d . A .
C14D C 0.84888(11) 0.41246(7) 0.32122(6) 0.0277(5) Uani 1 1 d . A .
H14D H 0.8389 0.4385 0.3085 0.033 Uiso 1 1 calc R . .
C15D C 0.81432(11) 0.37619(6) 0.30377(6) 0.0263(5) Uani 1 1 d . . .
C16D C 0.76760(12) 0.38263(6) 0.26955(6) 0.0290(5) Uani 1 1 d . . .
H16D H 0.7640 0.4099 0.2585 0.035 Uiso 1 1 calc R . .
C17D C 0.72702(11) 0.35002(7) 0.25181(6) 0.0280(5) Uani 1 1 d . . .
H17D H 0.6969 0.3546 0.2283 0.034 Uiso 1 1 calc R . .
C18D C 0.73036(10) 0.31041(6) 0.26841(5) 0.0248(5) Uani 1 1 d . . .
H18D H 0.7008 0.2883 0.2566 0.030 Uiso 1 1 calc R . .
C19D C 0.77603(10) 0.30261(6) 0.30183(5) 0.0230(5) Uani 1 1 d . A .
C20D C 0.82155(10) 0.33512(6) 0.31981(5) 0.0236(5) Uani 1 1 d . A .
Cl1D Cl 1.01832(4) 0.565111(19) 0.43295(2) 0.05218(18) Uani 1 1 d . . .
Cl2D Cl 0.85947(4) 0.569771(19) 0.38494(2) 0.05412(19) Uani 1 1 d . . .
N1D N 1.02160(10) 0.40811(6) 0.39495(6) 0.0373(5) Uani 1 1 d . . .
N2D N 0.89285(9) 0.41342(5) 0.35295(5) 0.0281(4) Uani 1 1 d . . .
O1D O 1.10621(7) 0.25031(4) 0.39825(4) 0.0319(4) Uani 1 1 d . . .
O2D O 1.02130(7) 0.31777(4) 0.39275(4) 0.0277(4) Uani 1 1 d . . .
O3D O 0.86574(7) 0.32486(4) 0.35101(4) 0.0228(3) Uani 1 1 d . . .
O4D O 0.77768(7) 0.26495(4) 0.32028(4) 0.0225(3) Uani 1 1 d . . .
C1E C 0.11527(11) 0.43533(6) 0.09829(5) 0.0243(5) Uani 1 1 d . . .
C2E C 0.16072(11) 0.46834(6) 0.08666(6) 0.0265(5) Uani 1 1 d . . .
C3E C 0.14043(12) 0.48884(7) 0.05299(6) 0.0313(5) Uani 1 1 d . . .
H3E H 0.1699 0.5116 0.0459 0.038 Uiso 1 1 calc R . .
C4E C 0.07695(13) 0.47681(7) 0.02888(6) 0.0373(6) Uani 1 1 d . . .
H4E H 0.0625 0.4920 0.0061 0.045 Uiso 1 1 calc R . .
C5E C 0.03617(13) 0.44344(7) 0.03811(6) 0.0377(6) Uani 1 1 d . . .
H5E H -0.0060 0.4349 0.0213 0.045 Uiso 1 1 calc R . .
C6E C 0.05511(11) 0.42111(6) 0.07223(6) 0.0280(5) Uani 1 1 d . . .
C7E C 0.01887(12) 0.38160(7) 0.07600(6) 0.0306(5) Uani 1 1 d . . .
H7E H -0.0165 0.3729 0.0555 0.037 Uiso 1 1 calc R . .
C8E C 0.00138(11) 0.31523(6) 0.10370(6) 0.0250(5) Uani 1 1 d . . .
C9E C -0.03296(12) 0.29571(6) 0.07080(6) 0.0288(5) Uani 1 1 d . . .
H9E H -0.0393 0.3107 0.0475 0.035 Uiso 1 1 calc R . .
C10E C -0.05764(12) 0.25479(7) 0.07213(6) 0.0304(5) Uani 1 1 d . . .
C11E C -0.04986(12) 0.23294(6) 0.10654(6) 0.0282(5) Uani 1 1 d . . .
C12E C -0.01513(11) 0.25179(6) 0.13905(6) 0.0275(5) Uani 1 1 d . . .
H12E H -0.0099 0.2368 0.1623 0.033 Uiso 1 1 calc R . .
C13E C 0.01230(10) 0.29262(6) 0.13795(5) 0.0249(5) Uani 1 1 d . . .
C14E C 0.07681(10) 0.29226(6) 0.19952(5) 0.0242(5) Uani 1 1 d . . .
H14E H 0.0629 0.2635 0.1998 0.029 Uiso 1 1 calc R . .
C15E C 0.12166(10) 0.30770(6) 0.23245(5) 0.0219(5) Uani 1 1 d . . .
C16E C 0.13755(10) 0.27813(6) 0.26226(6) 0.0250(5) Uani 1 1 d . . .
H16E H 0.1198 0.2501 0.2588 0.030 Uiso 1 1 calc R . .
C17E C 0.17769(10) 0.28905(6) 0.29573(6) 0.0250(5) Uani 1 1 d . . .
H17E H 0.1871 0.2690 0.3156 0.030 Uiso 1 1 calc R . .
C18E C 0.20494(10) 0.32991(6) 0.30069(5) 0.0239(5) Uani 1 1 d . . .
H18E H 0.2314 0.3378 0.3244 0.029 Uiso 1 1 calc R . .
C19E C 0.19414(10) 0.35927(6) 0.27170(5) 0.0213(4) Uani 1 1 d . . .
C20E C 0.15095(10) 0.34880(6) 0.23658(5) 0.0201(4) Uani 1 1 d . . .
Cl1E Cl -0.10005(4) 0.231907(18) 0.031217(15) 0.04021(15) Uani 1 1 d . . .
Cl2E Cl -0.07967(4) 0.181584(18) 0.108300(16) 0.04364(16) Uani 1 1 d . . .
N1E N 0.03031(9) 0.35660(5) 0.10505(5) 0.0251(4) Uani 1 1 d . . .
N2E N 0.05303(9) 0.31356(5) 0.16919(4) 0.0236(4) Uani 1 1 d . . .
O1E O 0.22286(7) 0.47814(4) 0.10937(4) 0.0250(3) Uani 1 1 d . . .
O2E O 0.13488(7) 0.41874(4) 0.13250(4) 0.0224(3) Uani 1 1 d . . .
O3E O 0.14048(7) 0.37936(4) 0.21045(3) 0.0209(3) Uani 1 1 d . . .
O4E O 0.22300(7) 0.39838(4) 0.27530(4) 0.0214(3) Uani 1 1 d . . .
C1F C 0.38992(10) 0.33923(6) 0.33754(5) 0.0240(5) Uani 1 1 d . . .
C2F C 0.39865(11) 0.37721(7) 0.35900(6) 0.0283(5) Uani 1 1 d . . .
C3F C 0.43084(13) 0.37580(8) 0.39687(6) 0.0387(6) Uani 1 1 d . . .
H3F H 0.4390 0.4012 0.4108 0.046 Uiso 1 1 calc R . .
C4F C 0.45129(14) 0.33733(9) 0.41471(7) 0.0473(7) Uani 1 1 d . . .
H4F H 0.4742 0.3368 0.4402 0.057 Uiso 1 1 calc R . .
C5F C 0.43784(12) 0.30117(8) 0.39502(7) 0.0391(6) Uani 1 1 d . . .
H5F H 0.4504 0.2752 0.4073 0.047 Uiso 1 1 calc R . .
C6F C 0.40556(11) 0.30079(7) 0.35653(6) 0.0276(5) Uani 1 1 d . . .
C7F C 0.39029(11) 0.26004(7) 0.33990(6) 0.0293(5) Uani 1 1 d . . .
H7F H 0.3991 0.2364 0.3562 0.035 Uiso 1 1 calc R . .
C8F C 0.35360(11) 0.21151(7) 0.29099(7) 0.0326(6) Uani 1 1 d . . .
C9F C 0.36154(12) 0.17481(7) 0.31263(8) 0.0428(7) Uani 1 1 d . . .
H9F H 0.3719 0.1765 0.3395 0.051 Uiso 1 1 calc R . .
C10F C 0.35430(13) 0.13589(8) 0.29492(8) 0.0478(7) Uani 1 1 d . . .
C11F C 0.34419(12) 0.13316(7) 0.25556(8) 0.0429(7) Uani 1 1 d . . .
C12F C 0.33169(12) 0.16922(7) 0.23376(7) 0.0382(6) Uani 1 1 d . . .
H12F H 0.3224 0.1673 0.2069 0.046 Uiso 1 1 calc R . .
C13F C 0.33295(11) 0.20814(7) 0.25162(6) 0.0304(5) Uani 1 1 d . . .
C14F C 0.27344(11) 0.24563(7) 0.20027(6) 0.0293(5) Uani 1 1 d . . .
H14F H 0.2501 0.2197 0.1928 0.035 Uiso 1 1 calc R . .
C15F C 0.25678(11) 0.28086(6) 0.17593(6) 0.0266(5) Uani 1 1 d . . .
C16F C 0.21455(12) 0.27135(7) 0.14061(6) 0.0326(6) Uani 1 1 d . . .
H16F H 0.1958 0.2437 0.1360 0.039 Uiso 1 1 calc R . .
C17F C 0.20041(12) 0.30178(7) 0.11294(6) 0.0319(6) Uani 1 1 d . . .
H17F H 0.1726 0.2952 0.0893 0.038 Uiso 1 1 calc R . .
C18F C 0.22745(11) 0.34233(7) 0.12026(6) 0.0278(5) Uani 1 1 d . . .
H18F H 0.2184 0.3632 0.1011 0.033 Uiso 1 1 calc R . .
C19F C 0.26742(10) 0.35295(6) 0.15490(6) 0.0235(5) Uani 1 1 d . . .
C20F C 0.28304(10) 0.32210(6) 0.18376(6) 0.0236(5) Uani 1 1 d . . .
Cl1F Cl 0.35786(4) 0.09051(2) 0.32234(2) 0.0727(2) Uani 1 1 d . . .
Cl2F Cl 0.34612(3) 0.085377(19) 0.23295(2) 0.0567(2) Uani 1 1 d . . .
N1F N 0.36556(9) 0.25268(5) 0.30463(5) 0.0297(5) Uani 1 1 d . . .
N2F N 0.31778(9) 0.24602(5) 0.23174(5) 0.0277(4) Uani 1 1 d . . .
O1F O 0.37711(8) 0.41323(5) 0.34201(4) 0.0300(4) Uani 1 1 d . . .
O2F O 0.36481(7) 0.34322(4) 0.30062(4) 0.0248(3) Uani 1 1 d . . .
O3F O 0.32265(7) 0.33454(4) 0.21588(4) 0.0235(3) Uani 1 1 d . . .
O4F O 0.29609(7) 0.39166(4) 0.16182(4) 0.0224(3) Uani 1 1 d . . .
C1G C 0.08469(10) 0.49484(6) 0.28561(5) 0.0235(5) Uani 1 1 d . . .
C2G C 0.03048(10) 0.47717(6) 0.25732(5) 0.0235(5) Uani 1 1 d . . .
C3G C -0.04301(11) 0.48926(7) 0.25526(6) 0.0305(5) Uani 1 1 d . . .
H3G H -0.0788 0.4767 0.2369 0.037 Uiso 1 1 calc R . .
C4G C -0.06575(12) 0.51997(7) 0.27993(7) 0.0354(6) Uani 1 1 d . . .
H4G H -0.1167 0.5277 0.2785 0.042 Uiso 1 1 calc R . .
C5G C -0.01418(11) 0.53872(7) 0.30593(6) 0.0342(6) Uani 1 1 d . . .
H5G H -0.0294 0.5604 0.3217 0.041 Uiso 1 1 calc R . .
C6G C 0.06183(11) 0.52627(7) 0.30969(6) 0.0279(5) Uani 1 1 d . . .
C7G C 0.11146(12) 0.54983(7) 0.33633(6) 0.0303(5) Uani 1 1 d . . .
H7G H 0.0903 0.5713 0.3502 0.036 Uiso 1 1 calc R . .
C8G C 0.22975(12) 0.57247(7) 0.36557(6) 0.0307(5) Uani 1 1 d . . .
C9G C 0.20867(13) 0.59506(7) 0.39625(6) 0.0354(6) Uani 1 1 d . . .
H9G H 0.1601 0.5920 0.4034 0.042 Uiso 1 1 calc R . .
C10G C 0.25971(13) 0.62214(8) 0.41621(6) 0.0377(6) Uani 1 1 d . . .
C11G C 0.32977(14) 0.62734(7) 0.40535(6) 0.0376(6) Uani 1 1 d . . .
C12G C 0.35231(13) 0.60418(7) 0.37572(6) 0.0327(6) Uani 1 1 d . . .
H12G H 0.4014 0.6071 0.3691 0.039 Uiso 1 1 calc R . .
C13G C 0.30157(12) 0.57624(7) 0.35544(6) 0.0279(5) Uani 1 1 d . . .
C14G C 0.37646(11) 0.55633(7) 0.30832(6) 0.0286(5) Uani 1 1 d . . .
H14G H 0.3997 0.5830 0.3119 0.034 Uiso 1 1 calc R . .
C15G C 0.40623(10) 0.52774(6) 0.28278(6) 0.0249(5) Uani 1 1 d . . .
C16G C 0.46990(11) 0.54112(6) 0.26748(6) 0.0272(5) Uani 1 1 d . . .
H16G H 0.4878 0.5689 0.2725 0.033 Uiso 1 1 calc R . .
C17G C 0.50702(11) 0.51522(7) 0.24549(6) 0.0296(5) Uani 1 1 d . . .
H17G H 0.5495 0.5251 0.2348 0.036 Uiso 1 1 calc R . .
C18G C 0.48162(10) 0.47359(6) 0.23877(6) 0.0262(5) Uani 1 1 d . . .
H18G H 0.5085 0.4551 0.2244 0.031 Uiso 1 1 calc R . .
C19G C 0.41821(10) 0.45966(6) 0.25281(5) 0.0226(5) Uani 1 1 d . . .
C20G C 0.37786(10) 0.48676(6) 0.27497(5) 0.0232(5) Uani 1 1 d . . .
Cl1G Cl 0.23480(4) 0.64802(2) 0.455677(17) 0.05462(18) Uani 1 1 d . . .
Cl2G Cl 0.39367(4) 0.66186(2) 0.429117(17) 0.04576(17) Uani 1 1 d . . .
N1G N 0.18262(9) 0.54422(5) 0.34292(5) 0.0278(4) Uani 1 1 d . . .
N2G N 0.32046(10) 0.54883(5) 0.32705(5) 0.0272(4) Uani 1 1 d . . .
O1G O 0.05495(7) 0.44868(4) 0.23385(4) 0.0262(4) Uani 1 1 d . . .
O2G O 0.15391(7) 0.48030(4) 0.28675(4) 0.0229(3) Uani 1 1 d . . .
O3G O 0.31775(7) 0.47125(4) 0.28757(4) 0.0226(3) Uani 1 1 d . . .
O4G O 0.39201(7) 0.41964(4) 0.24728(4) 0.0247(3) Uani 1 1 d . . .
C1H C 0.31128(10) 0.51313(6) 0.18902(5) 0.0203(4) Uani 1 1 d . . .
C2H C 0.24798(10) 0.50802(6) 0.20847(5) 0.0200(4) Uani 1 1 d . . .
C3H C 0.22264(10) 0.54071(6) 0.22898(5) 0.0225(5) Uani 1 1 d . . .
H3H H 0.1803 0.5368 0.2420 0.027 Uiso 1 1 calc R . .
C4H C 0.25892(11) 0.57967(6) 0.23069(5) 0.0248(5) Uani 1 1 d . . .
H4H H 0.2425 0.6017 0.2457 0.030 Uiso 1 1 calc R . .
C5H C 0.31850(10) 0.58590(6) 0.21054(5) 0.0240(5) Uani 1 1 d . . .
H5H H 0.3420 0.6126 0.2112 0.029 Uiso 1 1 calc R . .
C6H C 0.34491(10) 0.55332(6) 0.18908(5) 0.0208(4) Uani 1 1 d . . .
C7H C 0.40247(10) 0.56474(6) 0.16648(5) 0.0230(5) Uani 1 1 d . . .
H7H H 0.4202 0.5928 0.1685 0.028 Uiso 1 1 calc R . .
C8H C 0.48699(11) 0.55423(6) 0.12089(6) 0.0262(5) Uani 1 1 d . . .
C9H C 0.49505(11) 0.59606(7) 0.11088(6) 0.0273(5) Uani 1 1 d . . .
H9H H 0.4633 0.6169 0.1193 0.033 Uiso 1 1 calc R . .
C10H C 0.54969(12) 0.60719(7) 0.08854(6) 0.0296(5) Uani 1 1 d . . .
C11H C 0.59512(12) 0.57684(7) 0.07507(6) 0.0347(6) Uani 1 1 d . . .
C12H C 0.58635(12) 0.53516(7) 0.08439(6) 0.0331(6) Uani 1 1 d . . .
H12H H 0.6173 0.5144 0.0751 0.040 Uiso 1 1 calc R . .
C13H C 0.53270(11) 0.52324(7) 0.10717(6) 0.0274(5) Uani 1 1 d . . .
C14H C 0.56633(12) 0.45197(7) 0.11592(6) 0.0325(5) Uani 1 1 d . . .
H14H H 0.6065 0.4576 0.1017 0.039 Uiso 1 1 calc R . .
C15H C 0.56261(11) 0.41040(7) 0.13192(6) 0.0304(5) Uani 1 1 d . . .
C16H C 0.61935(12) 0.38232(7) 0.12470(8) 0.0424(7) Uani 1 1 d . . .
H15H H 0.6539 0.3902 0.1078 0.051 Uiso 1 1 calc R . .
C17H C 0.62518(13) 0.34395(8) 0.14169(8) 0.0452(7) Uani 1 1 d . . .
H16H H 0.6644 0.3256 0.1369 0.054 Uiso 1 1 calc R . .
C18H C 0.57441(12) 0.33111(7) 0.16611(7) 0.0353(6) Uani 1 1 d . . .
H17H H 0.5789 0.3041 0.1776 0.042 Uiso 1 1 calc R . .
C19H C 0.51747(11) 0.35779(6) 0.17360(6) 0.0279(5) Uani 1 1 d . . .
C20H C 0.50966(10) 0.39786(6) 0.15550(6) 0.0254(5) Uani 1 1 d . . .
Cl1H Cl 0.56086(3) 0.659901(17) 0.077491(16) 0.03735(14) Uani 1 1 d . . .
Cl2H Cl 0.66413(3) 0.59043(2) 0.047588(19) 0.05021(16) Uani 1 1 d . . .
N1H N 0.43262(8) 0.53968(5) 0.14326(5) 0.0233(4) Uani 1 1 d . . .
N2H N 0.52017(9) 0.48196(5) 0.11921(5) 0.0267(4) Uani 1 1 d . . .
O1H O 0.21236(7) 0.47031(4) 0.20440(4) 0.0219(3) Uani 1 1 d . . .
O2H O 0.33344(7) 0.47974(4) 0.17086(4) 0.0218(3) Uani 1 1 d . . .
O3H O 0.45237(7) 0.42071(4) 0.16354(4) 0.0257(3) Uani 1 1 d . . .
O4H O 0.46712(8) 0.34672(4) 0.19580(4) 0.0306(4) Uani 1 1 d . . .
Zn1A Zn 0.820292(12) 0.243419(7) 0.211054(6) 0.02234(5) Uani 1 1 d . . .
Zn2A Zn 0.771741(11) 0.208381(7) 0.298025(6) 0.02000(5) Uani 1 1 d . A .
Zn3A Zn 0.711494(12) 0.177647(7) 0.389125(6) 0.02160(5) Uani 1 1 d . . .
Zn4A Zn 0.811596(12) 0.273764(7) 0.375315(6) 0.02093(5) Uani 1 1 d . A .
Zn5A Zn 1.001220(12) 0.256189(7) 0.373218(7) 0.02290(5) Uani 1 1 d . A .
Zn6A Zn 1.070297(13) 0.149365(8) 0.355350(7) 0.02848(6) Uani 1 1 d . B .
Zn7A Zn 0.960280(12) 0.210444(7) 0.285445(6) 0.02190(5) Uani 1 1 d . . .
Zn8A Zn 0.941627(12) 0.361125(7) 0.380807(7) 0.02581(6) Uani 1 1 d . A .
Zn1B Zn 0.235808(11) 0.443352(7) 0.156870(6) 0.01987(5) Uani 1 1 d . . .
Zn2B Zn 0.078752(12) 0.375285(7) 0.159618(6) 0.02186(5) Uani 1 1 d . . .
Zn3B Zn 0.163045(11) 0.438701(7) 0.241793(6) 0.01994(5) Uani 1 1 d . . .
Zn4B Zn 0.245987(12) 0.499464(7) 0.317718(6) 0.02427(6) Uani 1 1 d . . .
Zn5B Zn 0.330720(12) 0.405195(7) 0.288587(6) 0.02177(5) Uani 1 1 d . . .
Zn6B Zn 0.359580(12) 0.298601(7) 0.261087(7) 0.02463(6) Uani 1 1 d . . .
Zn7B Zn 0.387266(12) 0.388707(7) 0.199406(6) 0.02178(5) Uani 1 1 d . . .
Zn8B Zn 0.419024(12) 0.475704(7) 0.141313(6) 0.02274(5) Uani 1 1 d . . .
C1S C 0.56882(18) 0.39469(12) 0.29952(10) 0.0856(12) Uani 1 1 d . . .
H1S1 H 0.5809 0.4247 0.3001 0.128 Uiso 1 1 calc R . .
H1S2 H 0.5165 0.3909 0.3033 0.128 Uiso 1 1 calc R . .
H1S3 H 0.5774 0.3829 0.2749 0.128 Uiso 1 1 calc R . .
C2S C 0.60032(15) 0.32963(10) 0.33450(9) 0.0583(9) Uani 1 1 d . . .
H2S1 H 0.5986 0.3152 0.3100 0.087 Uiso 1 1 calc R . .
H2S2 H 0.5522 0.3266 0.3443 0.087 Uiso 1 1 calc R . .
H2S3 H 0.6395 0.3172 0.3525 0.087 Uiso 1 1 calc R . .
C3S C 0.67000(16) 0.39138(10) 0.35262(9) 0.0591(9) Uani 1 1 d . . .
H3S H 0.6976 0.3749 0.3718 0.071 Uiso 1 1 calc R . .
N1S N 0.61591(12) 0.37320(8) 0.32964(7) 0.0555(7) Uani 1 1 d . . .
O1S O 0.68632(14) 0.43052(8) 0.34982(7) 0.0812(8) Uani 1 1 d . . .
C1 C 0.85437(14) 0.15296(7) 0.19550(7) 0.0380(6) Uani 1 1 d . . .
H1A H 0.8482 0.1452 0.2217 0.057 Uiso 1 1 calc R . .
H1B H 0.8901 0.1339 0.1857 0.057 Uiso 1 1 calc R . .
H1C H 0.8063 0.1509 0.1796 0.057 Uiso 1 1 calc R . .
C2 C 0.92081(17) 0.34302(9) 0.46347(7) 0.0546(8) Uani 1 1 d . A .
H2A H 0.9358 0.3140 0.4594 0.082 Uiso 1 1 calc R . .
H2B H 0.8846 0.3435 0.4819 0.082 Uiso 1 1 calc R . .
H2C H 0.9646 0.3596 0.4733 0.082 Uiso 1 1 calc R . .
C3 C 0.56151(11) 0.20969(7) 0.35187(6) 0.0327(6) Uani 1 1 d . . .
H3I H 0.5420 0.2098 0.3765 0.049 Uiso 1 1 calc R . .
H3J H 0.5205 0.2052 0.3316 0.049 Uiso 1 1 calc R . .
H3K H 0.5855 0.2367 0.3480 0.049 Uiso 1 1 calc R . .
C4 C 1.22822(14) 0.16960(11) 0.39251(9) 0.0522(9) Uani 0.80 1 d PDU B 1
H4I H 1.2174 0.1631 0.4183 0.078 Uiso 0.80 1 calc PR B 1
H4J H 1.2675 0.1909 0.3937 0.078 Uiso 0.80 1 calc PR B 1
H4K H 1.2449 0.1441 0.3806 0.078 Uiso 0.80 1 calc PR B 1
C4' C 1.23523(18) 0.1818(4) 0.3595(2) 0.0421(18) Uani 0.20 1 d PDU B 2
H4'1 H 1.2715 0.1952 0.3785 0.063 Uiso 0.20 1 calc PR B 2
H4'2 H 1.2359 0.1959 0.3349 0.063 Uiso 0.20 1 calc PR B 2
H4'3 H 1.2482 0.1521 0.3570 0.063 Uiso 0.20 1 calc PR B 2
C5 C 0.36178(15) 0.41887(9) 0.07551(7) 0.0499(7) Uani 1 1 d . . .
H5I H 0.4139 0.4144 0.0716 0.075 Uiso 1 1 calc R . .
H5J H 0.3303 0.4176 0.0510 0.075 Uiso 1 1 calc R . .
H5K H 0.3464 0.3970 0.0923 0.075 Uiso 1 1 calc R . .
C6 C -0.03616(14) 0.44776(8) 0.14978(7) 0.0442(7) Uani 1 1 d . . .
H6A H 0.0017 0.4694 0.1478 0.066 Uiso 1 1 calc R . .
H6B H -0.0785 0.4601 0.1606 0.066 Uiso 1 1 calc R . .
H6C H -0.0530 0.4366 0.1245 0.066 Uiso 1 1 calc R . .
C7 C 0.50945(14) 0.26163(8) 0.24936(8) 0.0485(7) Uani 1 1 d . . .
H7I H 0.5005 0.2424 0.2699 0.073 Uiso 1 1 calc R . .
H7J H 0.5628 0.2679 0.2510 0.073 Uiso 1 1 calc R . .
H7K H 0.4928 0.2485 0.2248 0.073 Uiso 1 1 calc R . .
O1 O 0.88131(8) 0.19505(4) 0.19475(4) 0.0271(4) Uani 1 1 d . . .
H1 H 0.9227 0.1968 0.2082 0.032 Uiso 1 1 calc R . .
O2 O 0.88808(8) 0.36047(5) 0.42857(4) 0.0307(4) Uani 1 1 d . . .
H2 H 0.8472 0.3486 0.4218 0.037 Uiso 1 1 calc R A .
O3 O 0.61462(7) 0.17674(4) 0.35125(4) 0.0247(3) Uani 1 1 d . . .
H3 H 0.6289 0.1754 0.3296 0.030 Uiso 1 1 calc R . .
O4 O 1.16340(7) 0.18502(5) 0.37097(5) 0.0469(5) Uani 1 1 d D . .
H4 H 1.1456 0.2047 0.3828 0.056 Uiso 1 1 calc R B 1
O5 O 0.35395(8) 0.45996(5) 0.09272(4) 0.0297(4) Uani 1 1 d . . .
H5 H 0.3099 0.4631 0.0974 0.036 Uiso 1 1 calc R . .
O6 O -0.00472(7) 0.41413(4) 0.17399(4) 0.0271(4) Uani 1 1 d . . .
H6 H 0.0120 0.4239 0.1953 0.033 Uiso 1 1 calc R . .
O7 O 0.46979(8) 0.29907(5) 0.25280(4) 0.0339(4) Uani 1 1 d . . .
H7 H 0.4720 0.3140 0.2334 0.041 Uiso 1 1 calc R . .
O8 O 0.26602(8) 0.45906(5) 0.36162(4) 0.0353(4) Uani 1 1 d . . .
H8OA H 0.2479 0.4644 0.3837 0.042 Uiso 1 1 d RD . .
H8OB H 0.2931 0.4357 0.3592 0.042 Uiso 1 1 d R . .
O1X O 0.12007(9) 0.28534(7) -0.03227(5) 0.0752(8) Uani 1 1 d D . .
H1X1 H 0.1634 0.2821 -0.0212 0.113 Uiso 1 1 calc R . .
C1X C 0.06834(14) 0.26457(12) -0.01136(8) 0.1101(18) Uani 1 1 d D . .
H1X2 H 0.0794 0.2344 -0.0102 0.165 Uiso 1 1 calc R . .
H1X3 H 0.0177 0.2690 -0.0239 0.165 Uiso 1 1 calc R . .
H1X4 H 0.0724 0.2760 0.0144 0.165 Uiso 1 1 calc R . .
O1Y O 0.75174(8) 0.49401(6) 0.23030(6) 0.0634(7) Uani 1 1 d D . .
H1Y1 H 0.7897 0.4860 0.2208 0.095 Uiso 1 1 calc R . .
C1Y C 0.68717(11) 0.47492(8) 0.21031(8) 0.0566(9) Uani 1 1 d D . .
H1Y2 H 0.6592 0.4604 0.2284 0.085 Uiso 1 1 calc R . .
H1Y3 H 0.7023 0.4547 0.1919 0.085 Uiso 1 1 calc R . .
H1Y4 H 0.6557 0.4966 0.1970 0.085 Uiso 1 1 calc R . .
O1Z O 0.25097(14) 0.48193(9) 0.43288(9) 0.1099(12) Uani 0.774(5) 1 d PDU C 1
H1Z H 0.2159 0.4798 0.4462 0.165 Uiso 0.774(5) 1 calc PR C 1
C1Z C 0.30688(19) 0.50954(12) 0.45117(16) 0.1375(17) Uani 0.774(5) 1 d PDU C 1
H1Z4 H 0.2838 0.5362 0.4573 0.206 Uiso 0.774(5) 1 calc PR C 1
H1Z5 H 0.3446 0.5149 0.4341 0.206 Uiso 0.774(5) 1 calc PR C 1
H1Z6 H 0.3304 0.4964 0.4746 0.206 Uiso 0.774(5) 1 calc PR C 1
O1Z' O 0.27744(19) 0.47915(8) 0.43685(11) 0.144(2) Uani 0.226(5) 1 d PDU C 2
H1Z' H 0.3163 0.4859 0.4275 0.216 Uiso 0.226(5) 1 calc PRD C 2
C1Z' C 0.2422(3) 0.51623(13) 0.4489(3) 0.141(2) Uani 0.226(5) 1 d PDU C 2
H1ZX H 0.1930 0.5090 0.4560 0.211 Uiso 0.226(5) 1 calc PR C 2
H1ZY H 0.2366 0.5367 0.4282 0.211 Uiso 0.226(5) 1 calc PR C 2
H1ZZ H 0.2728 0.5284 0.4709 0.211 Uiso 0.226(5) 1 calc PR C 2

loop_
_atom_site_aniso_label
_atom_site_aniso_U_11
_atom_site_aniso_U_22
_atom_site_aniso_U_33
_atom_site_aniso_U_23
_atom_site_aniso_U_13
_atom_site_aniso_U_12
C1A 0.0241(9) 0.0198(9) 0.0289(9) -0.0009(8) 0.0048(8) -0.0001(8)
C2A 0.0258(9) 0.0202(9) 0.0266(9) 0.0029(8) 0.0049(8) 0.0012(8)
C3A 0.0222(9) 0.0336(11) 0.0318(10) 0.0079(9) 0.0037(8) -0.0015(8)
C4A 0.0221(9) 0.0448(13) 0.0328(11) 0.0037(10) -0.0023(8) -0.0062(9)
C5A 0.0244(9) 0.0405(12) 0.0322(11) 0.0045(10) -0.0011(9) -0.0032(9)
C6A 0.0281(9) 0.0261(10) 0.0237(9) 0.0005(8) 0.0017(8) -0.0009(8)
C7A 0.0266(9) 0.0288(10) 0.0212(9) 0.0016(8) 0.0011(8) 0.0017(8)
C8A 0.0249(9) 0.0211(9) 0.0240(9) 0.0005(8) 0.0037(8) 0.0048(8)
C9A 0.0270(9) 0.0255(10) 0.0268(9) -0.0019(8) 0.0033(8) 0.0000(8)
C10A 0.0311(10) 0.0415(12) 0.0147(8) 0.0000(8) 0.0019(8) 0.0012(9)
C11A 0.0337(10) 0.0249(10) 0.0254(9) 0.0072(8) 0.0086(8) 0.0031(8)
C12A 0.0322(10) 0.0220(10) 0.0284(10) -0.0018(8) 0.0063(8) 0.0025(8)
C13A 0.0230(8) 0.0204(9) 0.0254(9) 0.0016(8) 0.0046(7) 0.0048(7)
C14A 0.0286(9) 0.0201(9) 0.0251(9) -0.0004(8) 0.0082(8) -0.0026(8)
C15A 0.0244(9) 0.0223(9) 0.0275(9) -0.0007(8) 0.0122(7) -0.0039(8)
C16A 0.0305(9) 0.0219(10) 0.0279(9) 0.0001(8) 0.0117(8) -0.0050(8)
C17A 0.0315(9) 0.0208(10) 0.0324(10) -0.0045(8) 0.0128(8) -0.0068(8)
C18A 0.0223(8) 0.0255(10) 0.0281(9) -0.0026(8) 0.0099(8) -0.0028(8)
C19A 0.0248(9) 0.0193(9) 0.0304(9) 0.0043(8) 0.0102(8) -0.0001(8)
C20A 0.0208(8) 0.0222(9) 0.0277(9) -0.0016(8) 0.0101(7) -0.0019(7)
Cl1A 0.0505(3) 0.0488(3) 0.0234(2) 0.0039(2) -0.0001(2) -0.0084(3)
Cl2A 0.0592(3) 0.0316(3) 0.0277(2) 0.0073(2) 0.0068(2) -0.0046(3)
N1A 0.0281(8) 0.0224(8) 0.0211(7) 0.0002(6) 0.0039(6) -0.0011(7)
N2A 0.0270(8) 0.0211(8) 0.0250(8) 0.0021(7) 0.0063(7) -0.0002(7)
O1A 0.0219(6) 0.0254(7) 0.0243(6) 0.0036(6) 0.0046(5) -0.0037(5)
O2A 0.0215(6) 0.0244(7) 0.0238(6) 0.0018(5) 0.0051(5) -0.0036(5)
O3A 0.0235(6) 0.0162(6) 0.0277(6) 0.0008(5) 0.0068(5) -0.0020(5)
O4A 0.0218(6) 0.0192(6) 0.0302(7) 0.0008(6) 0.0047(5) -0.0022(5)
C1B 0.0205(8) 0.0188(9) 0.0212(8) 0.0005(7) -0.0007(7) -0.0020(7)
C2B 0.0173(8) 0.0178(9) 0.0283(9) 0.0031(8) 0.0010(7) -0.0032(7)
C3B 0.0161(8) 0.0221(9) 0.0310(9) -0.0017(8) 0.0079(7) -0.0037(7)
C4B 0.0208(9) 0.0226(10) 0.0367(11) 0.0019(9) 0.0029(8) 0.0011(8)
C5B 0.0258(9) 0.0193(9) 0.0305(10) 0.0047(8) 0.0025(8) -0.0011(8)
C6B 0.0206(8) 0.0241(10) 0.0238(9) 0.0041(8) 0.0018(7) -0.0001(8)
C7B 0.0293(9) 0.0229(10) 0.0242(9) 0.0063(8) 0.0002(8) -0.0045(8)
C8B 0.0264(9) 0.0290(10) 0.0210(9) 0.0048(8) 0.0033(8) -0.0038(8)
C9B 0.0444(11) 0.0297(11) 0.0277(10) 0.0018(9) 0.0116(9) -0.0059(10)
C10B 0.0617(14) 0.0311(12) 0.0307(11) 0.0029(9) 0.0143(10) -0.0163(11)
C11B 0.0533(13) 0.0402(13) 0.0267(10) 0.0004(9) 0.0201(9) -0.0112(11)
C12B 0.0367(10) 0.0324(11) 0.0285(10) -0.0009(9) 0.0124(9) -0.0050(9)
C13B 0.0327(10) 0.0317(11) 0.0186(9) 0.0014(8) 0.0026(8) -0.0067(9)
C14B 0.0240(9) 0.0427(12) 0.0233(9) 0.0015(9) 0.0072(8) -0.0022(9)
C15B 0.0243(9) 0.0335(11) 0.0203(9) 0.0048(8) 0.0023(8) 0.0028(8)
C16B 0.0283(10) 0.0438(13) 0.0270(10) -0.0023(9) 0.0071(8) 0.0047(9)
C17B 0.0365(11) 0.0358(12) 0.0329(11) -0.0065(9) 0.0084(9) 0.0091(10)
C18B 0.0317(10) 0.0273(10) 0.0312(10) -0.0046(9) 0.0038(9) 0.0024(9)
C19B 0.0240(9) 0.0308(11) 0.0244(9) -0.0002(8) 0.0050(8) 0.0011(8)
C20B 0.0184(8) 0.0298(10) 0.0217(9) -0.0010(8) 0.0010(7) 0.0018(8)
Cl1B 0.1032(5) 0.0323(3) 0.0403(3) 0.0021(2) 0.0365(3) -0.0204(3)
Cl2B 0.0895(4) 0.0514(4) 0.0491(3) 0.0023(3) 0.0462(3) -0.0163(3)
N1B 0.0255(7) 0.0241(8) 0.0205(7) 0.0037(6) 0.0029(6) -0.0015(7)
N2B 0.0302(8) 0.0282(9) 0.0231(8) -0.0011(7) 0.0039(7) -0.0062(7)
O1B 0.0183(6) 0.0179(6) 0.0284(6) 0.0057(5) 0.0056(5) -0.0004(5)
O2B 0.0228(6) 0.0190(6) 0.0227(6) 0.0025(5) 0.0036(5) 0.0015(5)
O3B 0.0228(6) 0.0201(6) 0.0269(6) -0.0005(5) 0.0075(5) 0.0009(5)
O4B 0.0305(7) 0.0255(7) 0.0370(8) -0.0059(6) 0.0115(6) -0.0021(6)
C1C 0.0203(8) 0.0229(10) 0.0299(10) 0.0018(8) -0.0052(8) 0.0022(8)
C2C 0.0225(9) 0.0231(10) 0.0241(9) -0.0004(8) -0.0025(7) 0.0006(8)
C3C 0.0257(9) 0.0268(10) 0.0276(10) -0.0002(8) -0.0017(8) 0.0033(8)
C4C 0.0304(10) 0.0380(12) 0.0240(9) 0.0094(9) 0.0002(8) 0.0030(9)
C5C 0.0436(12) 0.0285(11) 0.0293(10) 0.0091(9) -0.0058(9) 0.0067(10)
C6C 0.0314(10) 0.0256(10) 0.0255(9) 0.0005(8) -0.0033(8) 0.0059(8)
C7C 0.0431(11) 0.0248(10) 0.0300(10) 0.0017(9) -0.0053(9) 0.0089(9)
C8C 0.0390(11) 0.0209(10) 0.0411(12) -0.0066(9) -0.0076(10) 0.0112(9)
C9C 0.0641(14) 0.0318(12) 0.0362(12) -0.0076(10) -0.0092(11) 0.0197(11)
C10C 0.0531(13) 0.0285(11) 0.0458(13) -0.0041(10) -0.0179(11) 0.0161(10)
C11C 0.0317(10) 0.0264(11) 0.0563(14) -0.0073(10) -0.0087(10) 0.0107(9)
C12C 0.0248(10) 0.0255(11) 0.0608(15) -0.0053(10) 0.0015(10) 0.0048(9)
C13C 0.0267(10) 0.0220(10) 0.0508(13) -0.0096(9) -0.0012(10) 0.0042(8)
C14C 0.0231(9) 0.0304(11) 0.0543(13) -0.0121(10) 0.0062(9) 0.0032(9)
C15C 0.0208(9) 0.0298(11) 0.0454(12) -0.0069(10) 0.0078(9) -0.0003(8)
C16C 0.0245(10) 0.0381(12) 0.0645(15) -0.0188(11) 0.0169(10) -0.0021(9)
C17C 0.0377(11) 0.0400(13) 0.0426(12) -0.0104(10) 0.0188(10) -0.0018(10)
C18C 0.0347(10) 0.0299(11) 0.0423(12) -0.0055(10) 0.0151(9) -0.0053(9)
C19C 0.0230(9) 0.0240(10) 0.0434(11) -0.0053(9) 0.0132(8) -0.0074(8)
C20C 0.0180(8) 0.0298(11) 0.0420(11) -0.0095(9) 0.0132(8) -0.0030(8)
Cl1C 0.1099(5) 0.0439(3) 0.0417(3) -0.0070(3) -0.0181(3) 0.0467(3)
Cl2C 0.0419(3) 0.0303(3) 0.0724(4) -0.0023(3) 0.0063(3) 0.0148(2)
N1C 0.0380(9) 0.0241(9) 0.0321(9) -0.0075(7) -0.0057(8) 0.0083(8)
N2C 0.0238(8) 0.0219(9) 0.0494(11) -0.0056(8) 0.0021(8) 0.0025(7)
O1C 0.0210(6) 0.0196(7) 0.0301(7) 0.0031(6) 0.0030(5) 0.0024(5)
O2C 0.0242(6) 0.0192(7) 0.0313(7) -0.0025(6) 0.0026(6) 0.0026(5)
O3C 0.0245(6) 0.0212(7) 0.0369(7) -0.0044(6) 0.0100(6) -0.0002(6)
O4C 0.0254(6) 0.0269(7) 0.0350(7) 0.0010(6) 0.0117(6) -0.0004(6)
C1D 0.0224(10) 0.0273(12) 0.0219(10) -0.0013(9) 0.0010(9) 0.0005(9)
C2D 0.0266(11) 0.0234(12) 0.0299(12) -0.0018(10) -0.0058(10) -0.0019(10)
C3D 0.0203(10) 0.0344(14) 0.0436(14) -0.0018(12) 0.0013(10) 0.0045(10)
C4D 0.0234(11) 0.0343(14) 0.0466(15) -0.0004(12) 0.0034(11) -0.0087(10)
C5D 0.0252(11) 0.0306(13) 0.0411(14) -0.0037(11) -0.0006(11) -0.0037(10)
C6D 0.0267(11) 0.0287(12) 0.0269(11) -0.0068(10) 0.0017(9) -0.0015(10)
C7D 0.0314(11) 0.0196(11) 0.0331(12) -0.0047(10) 0.0029(10) -0.0094(10)
C1D' 0.0338(17) 0.0420(15) 0.048(2) -0.0075(19) -0.0019(19) 0.0003(14)
C2D' 0.0338(17) 0.0449(16) 0.051(2) -0.007(2) -0.0049(19) 0.0028(16)
C3D' 0.0357(17) 0.0452(16) 0.055(2) -0.008(2) -0.007(2) 0.0012(17)
C4D' 0.0368(18) 0.0448(18) 0.055(2) -0.006(2) -0.007(2) -0.0009(15)
C5D' 0.0366(16) 0.0432(17) 0.051(2) -0.006(2) -0.0041(19) -0.0020(15)
C6D' 0.0354(15) 0.0420(14) 0.0478(18) -0.0073(17) -0.0025(17) -0.0012(14)
C7D' 0.037(2) 0.0412(19) 0.045(3) -0.010(3) -0.001(3) -0.001(2)
C8D 0.0405(11) 0.0218(10) 0.0422(12) -0.0010(9) 0.0126(10) -0.0022(9)
C9D 0.0383(11) 0.0322(12) 0.0464(13) -0.0058(10) 0.0098(10) -0.0052(10)
C10D 0.0478(12) 0.0257(11) 0.0391(11) -0.0094(9) 0.0138(10) -0.0061(10)
C11D 0.0559(13) 0.0236(11) 0.0355(11) 0.0007(9) 0.0104(10) 0.0059(10)
C12D 0.0468(12) 0.0240(10) 0.0328(11) 0.0010(9) 0.0047(10) 0.0051(10)
C13D 0.0362(10) 0.0225(10) 0.0293(10) 0.0021(8) 0.0070(9) -0.0007(9)
C14D 0.0338(10) 0.0220(10) 0.0291(10) 0.0026(8) 0.0107(8) 0.0027(8)
C15D 0.0294(9) 0.0249(10) 0.0264(9) 0.0013(8) 0.0111(8) 0.0005(8)
C16D 0.0412(11) 0.0192(9) 0.0278(10) 0.0056(8) 0.0092(9) 0.0038(9)
C17D 0.0303(10) 0.0291(11) 0.0241(9) 0.0007(8) 0.0013(8) 0.0031(9)
C18D 0.0220(9) 0.0272(10) 0.0252(9) -0.0018(8) 0.0033(8) 0.0005(8)
C19D 0.0267(9) 0.0182(9) 0.0256(9) 0.0019(7) 0.0091(8) 0.0024(8)
C20D 0.0233(8) 0.0225(9) 0.0262(9) 0.0011(8) 0.0074(7) 0.0046(8)
Cl1D 0.0591(4) 0.0318(3) 0.0665(4) -0.0209(3) 0.0112(3) -0.0063(3)
Cl2D 0.0753(4) 0.0260(3) 0.0589(4) -0.0074(3) -0.0011(3) 0.0111(3)
N1D 0.0367(9) 0.0207(9) 0.0542(12) -0.0034(8) 0.0038(9) -0.0005(8)
N2D 0.0337(9) 0.0207(8) 0.0306(8) 0.0016(7) 0.0068(7) -0.0016(7)
O1D 0.0255(7) 0.0212(7) 0.0470(9) -0.0044(6) -0.0033(6) 0.0018(6)
O2D 0.0197(6) 0.0232(7) 0.0391(8) -0.0037(6) -0.0011(6) -0.0024(5)
O3D 0.0215(6) 0.0191(6) 0.0282(7) 0.0012(5) 0.0049(5) -0.0007(5)
O4D 0.0223(6) 0.0207(7) 0.0249(6) 0.0000(5) 0.0041(5) -0.0010(5)
C1E 0.0272(9) 0.0236(10) 0.0209(9) 0.0007(8) -0.0023(8) 0.0004(8)
C2E 0.0329(10) 0.0207(9) 0.0251(9) -0.0001(8) 0.0005(8) 0.0005(8)
C3E 0.0457(11) 0.0213(10) 0.0247(10) 0.0048(8) -0.0049(9) -0.0087(9)
C4E 0.0527(13) 0.0254(11) 0.0307(11) 0.0070(9) -0.0080(10) -0.0085(10)
C5E 0.0420(11) 0.0330(12) 0.0334(11) 0.0026(10) -0.0152(10) -0.0075(10)
C6E 0.0333(10) 0.0218(10) 0.0274(10) 0.0051(8) -0.0024(8) -0.0035(8)
C7E 0.0332(10) 0.0298(11) 0.0270(10) 0.0007(9) -0.0038(9) -0.0048(9)
C8E 0.0247(9) 0.0227(10) 0.0281(9) 0.0011(8) 0.0045(8) -0.0038(8)
C9E 0.0393(11) 0.0234(10) 0.0237(9) -0.0011(8) 0.0036(9) -0.0028(9)
C10E 0.0339(10) 0.0292(11) 0.0283(10) -0.0089(9) 0.0047(9) -0.0066(9)
C11E 0.0366(10) 0.0210(10) 0.0276(10) -0.0011(8) 0.0061(9) -0.0060(8)
C12E 0.0326(10) 0.0248(10) 0.0245(9) 0.0021(8) 0.0016(8) -0.0047(8)
C13E 0.0231(9) 0.0277(10) 0.0244(9) -0.0034(8) 0.0043(8) -0.0010(8)
C14E 0.0247(9) 0.0216(9) 0.0271(9) 0.0020(8) 0.0061(8) -0.0027(8)
C15E 0.0198(8) 0.0230(9) 0.0230(9) 0.0038(8) 0.0034(7) 0.0012(7)
C16E 0.0231(9) 0.0206(9) 0.0322(10) 0.0048(8) 0.0067(8) -0.0014(8)
C17E 0.0223(8) 0.0259(10) 0.0275(9) 0.0076(8) 0.0059(8) 0.0025(8)
C18E 0.0160(8) 0.0312(10) 0.0247(9) 0.0004(8) 0.0024(7) -0.0007(8)
C19E 0.0203(8) 0.0216(9) 0.0224(8) -0.0008(7) 0.0047(7) 0.0029(7)
C20E 0.0193(8) 0.0209(9) 0.0212(8) 0.0034(7) 0.0066(7) 0.0029(7)
Cl1E 0.0621(3) 0.0312(3) 0.0258(2) -0.0038(2) -0.0007(2) -0.0131(3)
Cl2E 0.0715(4) 0.0269(3) 0.0315(3) -0.0004(2) 0.0017(3) -0.0198(3)
N1E 0.0284(8) 0.0216(8) 0.0246(8) 0.0011(7) 0.0001(7) -0.0030(7)
N2E 0.0247(7) 0.0219(8) 0.0236(8) 0.0005(7) 0.0006(6) -0.0029(7)
O1E 0.0285(6) 0.0252(7) 0.0206(6) 0.0034(5) 0.0009(5) -0.0029(6)
O2E 0.0257(6) 0.0200(6) 0.0210(6) 0.0048(5) 0.0008(5) 0.0001(5)
O3E 0.0261(6) 0.0169(6) 0.0199(6) 0.0016(5) 0.0035(5) -0.0018(5)
O4E 0.0231(6) 0.0180(6) 0.0230(6) -0.0010(5) 0.0026(5) -0.0013(5)
C1F 0.0161(8) 0.0300(10) 0.0256(9) 0.0040(8) 0.0024(7) 0.0009(8)
C2F 0.0276(9) 0.0312(11) 0.0256(9) 0.0060(8) 0.0010(8) 0.0043(9)
C3F 0.0394(11) 0.0429(13) 0.0318(11) -0.0044(10) -0.0044(10) 0.0059(10)
C4F 0.0490(13) 0.0595(16) 0.0314(12) 0.0035(12) -0.0033(11) 0.0148(12)
C5F 0.0386(11) 0.0433(13) 0.0345(11) 0.0094(10) 0.0004(10) 0.0159(10)
C6F 0.0260(9) 0.0298(10) 0.0278(10) 0.0060(8) 0.0063(8) 0.0083(8)
C7F 0.0243(9) 0.0279(10) 0.0359(11) 0.0103(9) 0.0046(8) 0.0068(8)
C8F 0.0210(9) 0.0283(11) 0.0479(12) 0.0082(10) 0.0012(9) 0.0007(8)
C9F 0.0352(11) 0.0296(12) 0.0597(15) 0.0107(11) -0.0108(11) -0.0039(10)
C10F 0.0351(11) 0.0294(12) 0.0743(17) 0.0156(12) -0.0127(12) 0.0033(10)
C11F 0.0295(11) 0.0205(11) 0.0776(18) 0.0012(11) 0.0026(12) 0.0035(9)
C12F 0.0303(10) 0.0276(11) 0.0564(14) -0.0015(11) 0.0046(10) 0.0019(9)
C13F 0.0215(9) 0.0254(10) 0.0434(12) 0.0063(9) -0.0005(9) 0.0022(8)
C14F 0.0272(9) 0.0216(10) 0.0400(11) -0.0033(9) 0.0069(9) -0.0005(8)
C15F 0.0273(9) 0.0242(10) 0.0283(10) -0.0028(8) 0.0037(8) 0.0010(8)
C16F 0.0329(10) 0.0272(11) 0.0364(11) -0.0057(9) -0.0016(9) -0.0046(9)
C17F 0.0359(11) 0.0304(11) 0.0275(10) -0.0083(9) -0.0034(9) 0.0004(9)
C18F 0.0295(9) 0.0272(10) 0.0268(9) -0.0010(8) 0.0039(8) 0.0047(8)
C19F 0.0207(8) 0.0214(9) 0.0294(9) -0.0022(8) 0.0074(7) 0.0023(7)
C20F 0.0203(8) 0.0229(9) 0.0283(9) -0.0015(8) 0.0060(7) 0.0061(8)
Cl1F 0.0761(4) 0.0303(3) 0.0995(5) 0.0284(3) -0.0400(4) -0.0096(3)
Cl2F 0.0397(3) 0.0215(3) 0.1081(6) -0.0050(3) 0.0052(3) 0.0088(2)
N1F 0.0232(8) 0.0242(9) 0.0408(10) 0.0065(8) 0.0000(7) 0.0016(7)
N2F 0.0268(8) 0.0223(8) 0.0345(9) 0.0036(7) 0.0059(7) 0.0038(7)
O1F 0.0311(7) 0.0299(8) 0.0275(7) 0.0012(6) -0.0031(6) 0.0005(6)
O2F 0.0245(6) 0.0234(7) 0.0264(7) 0.0031(6) 0.0025(5) 0.0014(6)
O3F 0.0228(6) 0.0186(6) 0.0288(7) -0.0007(5) 0.0018(5) 0.0015(5)
O4F 0.0221(6) 0.0179(6) 0.0265(7) -0.0013(5) 0.0000(5) 0.0010(5)
C1G 0.0244(9) 0.0218(9) 0.0255(9) 0.0011(8) 0.0083(8) 0.0014(8)
C2G 0.0251(9) 0.0188(9) 0.0273(9) 0.0026(8) 0.0062(8) 0.0003(8)
C3G 0.0264(9) 0.0287(11) 0.0374(11) -0.0020(9) 0.0077(9) -0.0010(9)
C4G 0.0259(10) 0.0359(12) 0.0446(12) -0.0039(10) 0.0057(9) 0.0071(9)
C5G 0.0311(10) 0.0315(11) 0.0422(12) -0.0016(10) 0.0135(9) 0.0089(9)
C6G 0.0309(10) 0.0250(10) 0.0290(10) 0.0018(8) 0.0084(8) 0.0015(8)
C7G 0.0398(10) 0.0252(10) 0.0289(9) 0.0009(8) 0.0167(8) 0.0084(9)
C8G 0.0390(11) 0.0257(10) 0.0259(10) 0.0005(8) -0.0021(9) 0.0038(9)
C9G 0.0407(11) 0.0380(12) 0.0268(10) -0.0050(9) 0.0018(9) 0.0115(10)
C10G 0.0465(12) 0.0437(13) 0.0230(10) -0.0085(9) 0.0039(9) 0.0121(11)
C11G 0.0505(13) 0.0296(11) 0.0304(11) -0.0090(9) -0.0043(10) -0.0006(10)
C12G 0.0395(11) 0.0307(11) 0.0280(10) -0.0019(9) 0.0042(9) 0.0001(9)
C13G 0.0351(10) 0.0263(10) 0.0226(9) -0.0006(8) 0.0042(8) 0.0050(9)
C14G 0.0348(10) 0.0248(10) 0.0270(10) 0.0016(8) 0.0067(8) -0.0041(9)
C15G 0.0238(9) 0.0246(10) 0.0259(9) 0.0021(8) 0.0016(8) -0.0008(8)
C16G 0.0251(9) 0.0213(10) 0.0347(10) -0.0034(8) 0.0015(8) -0.0044(8)
C17G 0.0238(9) 0.0305(11) 0.0350(11) -0.0017(9) 0.0059(8) -0.0053(8)
C18G 0.0233(9) 0.0259(10) 0.0299(10) -0.0032(8) 0.0051(8) -0.0008(8)
C19G 0.0213(8) 0.0214(9) 0.0241(9) -0.0026(8) -0.0015(7) 0.0008(7)
C20G 0.0225(8) 0.0230(9) 0.0241(9) 0.0026(8) 0.0025(7) -0.0016(8)
Cl1G 0.0486(3) 0.0755(4) 0.0380(3) -0.0309(3) -0.0018(3) 0.0149(3)
Cl2G 0.0593(3) 0.0416(3) 0.0344(3) -0.0139(2) -0.0023(3) -0.0059(3)
N1G 0.0316(8) 0.0257(9) 0.0267(8) -0.0027(7) 0.0065(7) 0.0017(7)
N2G 0.0354(9) 0.0238(8) 0.0225(8) -0.0029(7) 0.0035(7) -0.0006(7)
O1G 0.0200(6) 0.0287(7) 0.0300(7) -0.0044(6) 0.0039(6) 0.0002(6)
O2G 0.0217(6) 0.0259(7) 0.0220(6) -0.0029(5) 0.0066(5) 0.0007(5)
O3G 0.0237(6) 0.0211(7) 0.0239(6) -0.0003(5) 0.0065(5) 0.0001(5)
O4G 0.0239(6) 0.0215(7) 0.0292(7) -0.0013(6) 0.0056(5) -0.0008(5)
C1H 0.0232(8) 0.0186(9) 0.0196(8) -0.0004(7) 0.0053(7) 0.0039(7)
C2H 0.0197(8) 0.0170(9) 0.0233(9) 0.0020(7) 0.0030(7) 0.0031(7)
C3H 0.0222(8) 0.0229(9) 0.0236(9) 0.0006(8) 0.0082(7) 0.0038(8)
C4H 0.0280(9) 0.0249(10) 0.0220(9) -0.0035(8) 0.0050(8) 0.0050(8)
C5H 0.0258(9) 0.0203(9) 0.0262(9) -0.0004(8) 0.0053(8) 0.0026(8)
C6H 0.0225(8) 0.0178(9) 0.0223(8) -0.0004(7) 0.0036(7) 0.0013(7)
C7H 0.0248(9) 0.0187(9) 0.0251(9) 0.0005(8) 0.0019(8) -0.0016(8)
C8H 0.0224(9) 0.0277(10) 0.0295(10) 0.0002(8) 0.0072(8) -0.0029(8)
C9H 0.0266(9) 0.0247(10) 0.0314(10) 0.0010(8) 0.0066(8) 0.0016(8)
C10H 0.0350(10) 0.0220(10) 0.0326(10) 0.0039(8) 0.0073(9) -0.0043(9)
C11H 0.0369(10) 0.0361(12) 0.0349(10) -0.0054(9) 0.0197(9) -0.0093(10)
C12H 0.0346(10) 0.0258(11) 0.0414(11) -0.0056(9) 0.0151(9) 0.0000(9)
C13H 0.0251(9) 0.0256(10) 0.0329(10) -0.0027(8) 0.0093(8) 0.0000(8)
C14H 0.0310(10) 0.0274(11) 0.0422(11) -0.0034(9) 0.0166(9) -0.0019(9)
C15H 0.0281(9) 0.0238(10) 0.0414(11) -0.0063(9) 0.0130(9) 0.0007(8)
C16H 0.0316(10) 0.0323(12) 0.0685(15) -0.0030(11) 0.0277(10) 0.0012(9)
C17H 0.0314(10) 0.0329(13) 0.0746(17) -0.0039(12) 0.0205(11) 0.0065(10)
C18H 0.0306(10) 0.0237(10) 0.0524(13) -0.0008(10) 0.0091(10) 0.0077(9)
C19H 0.0245(9) 0.0237(10) 0.0354(10) -0.0017(9) 0.0039(8) 0.0019(8)
C20H 0.0208(8) 0.0215(9) 0.0347(10) -0.0083(8) 0.0061(8) 0.0022(8)
Cl1H 0.0418(3) 0.0267(3) 0.0463(3) 0.0051(2) 0.0166(2) -0.0045(2)
Cl2H 0.0570(3) 0.0364(3) 0.0658(3) -0.0013(3) 0.0421(3) -0.0084(3)
N1H 0.0223(7) 0.0215(8) 0.0272(8) -0.0003(7) 0.0076(6) 0.0008(6)
N2H 0.0275(8) 0.0209(8) 0.0335(9) -0.0038(7) 0.0104(7) 0.0003(7)
O1H 0.0205(6) 0.0222(7) 0.0237(6) -0.0014(5) 0.0056(5) -0.0006(5)
O2H 0.0192(6) 0.0189(6) 0.0275(6) -0.0017(5) 0.0040(5) 0.0020(5)
O3H 0.0252(6) 0.0227(7) 0.0307(7) 0.0047(6) 0.0091(6) 0.0019(6)
O4H 0.0297(7) 0.0267(7) 0.0375(7) 0.0076(6) 0.0129(6) 0.0077(6)
Zn1A 0.02361(10) 0.02063(11) 0.02332(10) 0.00191(9) 0.00502(9) -0.00304(9)
Zn2A 0.01951(9) 0.01828(10) 0.02263(10) 0.00178(8) 0.00425(8) -0.00105(8)
Zn3A 0.02282(10) 0.02099(11) 0.02166(10) 0.00210(9) 0.00549(8) -0.00082(9)
Zn4A 0.02051(9) 0.01787(10) 0.02464(10) 0.00128(9) 0.00365(8) 0.00111(8)
Zn5A 0.01927(10) 0.01967(11) 0.02941(11) -0.00126(9) 0.00154(9) -0.00033(9)
Zn6A 0.02420(10) 0.02188(11) 0.03875(13) -0.00452(10) 0.00135(10) 0.00507(9)
Zn7A 0.02015(9) 0.01802(10) 0.02862(11) -0.00030(9) 0.00733(9) -0.00172(8)
Zn8A 0.02393(10) 0.01902(11) 0.03400(12) 0.00010(9) 0.00154(9) -0.00103(9)
Zn1B 0.02035(9) 0.01899(10) 0.02049(10) 0.00000(8) 0.00329(8) 0.00097(8)
Zn2B 0.02411(10) 0.01961(11) 0.02137(10) 0.00179(9) 0.00077(9) -0.00240(9)
Zn3B 0.01962(9) 0.01924(10) 0.02134(10) 0.00010(8) 0.00400(8) 0.00066(8)
Zn4B 0.02548(10) 0.02320(11) 0.02441(10) -0.00268(9) 0.00418(9) 0.00065(9)
Zn5B 0.02096(10) 0.02100(11) 0.02302(10) 0.00119(9) 0.00126(8) -0.00056(9)
Zn6B 0.02331(10) 0.02080(11) 0.02926(11) 0.00305(9) 0.00111(9) 0.00193(9)
Zn7B 0.02004(9) 0.02036(11) 0.02532(10) -0.00057(9) 0.00433(8) 0.00229(9)
Zn8B 0.02251(10) 0.01977(11) 0.02745(11) -0.00063(9) 0.00924(9) 0.00068(9)
C1S 0.0584(18) 0.107(3) 0.086(2) 0.033(2) -0.0129(17) 0.0181(19)
C2S 0.0419(14) 0.0698(19) 0.0637(17) 0.0121(15) 0.0086(13) -0.0019(14)
C3S 0.0590(16) 0.0567(18) 0.0626(17) -0.0028(15) 0.0113(14) -0.0003(14)
N1S 0.0439(11) 0.0613(15) 0.0615(14) 0.0097(12) 0.0073(11) 0.0027(11)
O1S 0.0925(16) 0.0732(15) 0.0784(15) -0.0039(13) 0.0120(13) -0.0006(14)
C1 0.0497(13) 0.0228(11) 0.0433(12) -0.0044(10) 0.0123(11) -0.0043(10)
C2 0.0705(17) 0.0571(17) 0.0362(13) 0.0092(12) 0.0067(13) 0.0138(14)
C3 0.0261(9) 0.0401(12) 0.0319(11) -0.0001(10) 0.0034(9) 0.0061(9)
C4 0.0409(14) 0.0518(16) 0.0624(17) -0.0072(14) 0.0008(13) 0.0074(13)
C4' 0.042(3) 0.040(3) 0.045(3) 0.000(2) 0.007(2) -0.002(2)
C5 0.0585(15) 0.0513(16) 0.0430(13) -0.0106(12) 0.0185(12) -0.0072(13)
C6 0.0467(13) 0.0473(14) 0.0367(12) 0.0055(11) -0.0028(11) 0.0190(11)
C7 0.0472(13) 0.0403(14) 0.0609(15) 0.0086(12) 0.0183(12) 0.0074(11)
O1 0.0305(7) 0.0223(7) 0.0285(7) -0.0016(6) 0.0040(6) -0.0009(6)
O2 0.0300(7) 0.0309(8) 0.0297(7) 0.0000(6) -0.0031(6) -0.0006(6)
O3 0.0242(6) 0.0259(7) 0.0251(6) 0.0035(6) 0.0073(5) 0.0015(6)
O4 0.0248(7) 0.0343(9) 0.0788(12) -0.0200(8) -0.0052(8) 0.0063(7)
O5 0.0306(7) 0.0315(8) 0.0284(7) -0.0065(6) 0.0092(6) -0.0027(6)
O6 0.0251(6) 0.0318(8) 0.0234(6) 0.0014(6) -0.0011(6) 0.0020(6)
O7 0.0264(7) 0.0321(8) 0.0442(8) 0.0103(7) 0.0083(6) 0.0074(6)
O8 0.0491(8) 0.0301(8) 0.0273(7) 0.0037(6) 0.0074(7) 0.0089(7)
O1X 0.0519(11) 0.1089(18) 0.0625(13) -0.0110(13) -0.0021(10) -0.0113(12)
C1X 0.082(2) 0.203(5) 0.0452(18) 0.018(3) 0.0089(18) -0.003(3)
O1Y 0.0453(10) 0.0557(12) 0.0896(15) -0.0057(11) 0.0100(10) -0.0003(9)
C1Y 0.0529(15) 0.0570(17) 0.0605(17) 0.0047(14) 0.0096(14) 0.0110(14)
O1Z 0.121(2) 0.118(2) 0.0897(19) -0.0252(17) 0.0100(17) -0.0150(18)
C1Z 0.143(3) 0.129(3) 0.138(3) -0.003(2) 0.006(2) -0.008(2)
O1Z' 0.144(3) 0.145(3) 0.142(3) -0.005(3) 0.014(3) -0.001(3)
C1Z' 0.142(3) 0.140(3) 0.141(3) -0.003(3) 0.017(3) -0.002(3)

loop_
_atom_type_symbol
_atom_type_description
_atom_type_scat_dispersion_real
_atom_type_scat_dispersion_imag
_atom_type_scat_source
C C 0.0033 0.0016 'International Tables Vol C Tables 4.2.6.8 and 6.1.1.4'
H H 0.0000 0.0000 'International Tables Vol C Tables 4.2.6.8 and 6.1.1.4'
N N 0.0061 0.0033 'International Tables Vol C Tables 4.2.6.8 and 6.1.1.4'
O O 0.0106 0.0060 'International Tables Vol C Tables 4.2.6.8 and 6.1.1.4'
Cl Cl 0.1484 0.1585 'International Tables Vol C Tables 4.2.6.8 and 6.1.1.4'
Zn Zn 0.2839 1.4301 'International Tables Vol C Tables 4.2.6.8 and 6.1.1.4'

loop_
_geom_angle_atom_site_label_1
_geom_angle_atom_site_label_2
_geom_angle_atom_site_label_3
_geom_angle
O2A C1A C2A 115.74(17)
O2A C1A C6A 125.22(18)
C2A C1A C6A 119.02(17)
O1A C2A C3A 123.17(18)
O1A C2A C1A 116.85(16)
C3A C2A C1A 119.96(18)
C2A C3A C4A 120.88(19)
C5A C4A C3A 119.43(19)
C4A C5A C6A 121.39(19)
C1A C6A C5A 119.03(19)
C1A C6A C7A 123.91(18)
C5A C6A C7A 116.66(17)
N1A C7A C6A 124.62(17)
C9A C8A C13A 120.37(18)
C9A C8A N1A 124.37(17)
C13A C8A N1A 115.16(16)
C10A C9A C8A 119.20(18)
C9A C10A C11A 120.47(18)
C9A C10A Cl1A 118.58(16)
C11A C10A Cl1A 120.94(16)
C12A C11A C10A 120.78(19)
C12A C11A Cl2A 118.15(16)
C10A C11A Cl2A 121.04(15)
C11A C12A C13A 119.78(18)
C12A C13A C8A 119.03(17)
C12A C13A N2A 124.47(17)
C8A C13A N2A 116.50(17)
N2A C14A C15A 125.10(18)
C20A C15A C16A 119.97(17)
C20A C15A C14A 124.95(18)
C16A C15A C14A 114.92(17)
C17A C16A C15A 120.69(18)
C16A C17A C18A 119.17(18)
C19A C18A C17A 121.50(18)
C18A C19A O4A 123.01(17)
C18A C19A C20A 120.80(18)
O4A C19A C20A 116.17(16)
O3A C20A C15A 124.58(16)
O3A C20A C19A 117.77(17)
C15A C20A C19A 117.59(17)
C7A N1A C8A 120.90(16)
C7A N1A Zn1A 127.89(14)
C8A N1A Zn1A 110.52(12)
C14A N2A C13A 121.89(17)
C14A N2A Zn1A 125.55(13)
C13A N2A Zn1A 112.45(12)
C2A O1A Zn2A 115.60(12)
C1A O2A Zn1A 129.01(12)
C1A O2A Zn2A 112.89(12)
Zn1A O2A Zn2A 118.03(6)
C20A O3A Zn1A 127.48(12)
C20A O3A Zn7A 106.53(11)
Zn1A O3A Zn7A 121.22(6)
C19A O4A Zn5A 125.43(12)
C19A O4A Zn7A 110.12(11)
Zn5A O4A Zn7A 121.41(7)
O2B C1B C6B 124.64(17)
O2B C1B C2B 117.19(16)
C6B C1B C2B 118.13(17)
O1B C2B C3B 122.05(17)
O1B C2B C1B 117.10(16)
C3B C2B C1B 120.77(17)
C2B C3B C4B 121.14(18)
C5B C4B C3B 119.29(18)
C4B C5B C6B 121.44(18)
C1B C6B C7B 125.65(18)
C1B C6B C5B 119.16(18)
C7B C6B C5B 115.17(18)
N1B C7B C6B 126.06(18)
C9B C8B C13B 118.59(19)
C9B C8B N1B 125.15(19)
C13B C8B N1B 116.25(18)
C10B C9B C8B 120.4(2)
C9B C10B C11B 120.1(2)
C9B C10B Cl1B 119.74(19)
C11B C10B Cl1B 120.18(19)
C12B C11B C10B 120.7(2)
C12B C11B Cl2B 118.86(18)
C10B C11B Cl2B 120.40(19)
C11B C12B C13B 119.6(2)
C8B C13B C12B 120.6(2)
C8B C13B N2B 116.24(18)
C12B C13B N2B 123.11(19)
N2B C14B C15B 126.01(19)
C20B C15B C16B 119.24(19)
C20B C15B C14B 123.81(19)
C16B C15B C14B 116.14(19)
C17B C16B C15B 121.1(2)
C16B C17B C18B 120.3(2)
C17B C18B C19B 120.8(2)
O4B C19B C18B 121.86(19)
O4B C19B C20B 117.77(18)
C18B C19B C20B 120.36(19)
O3B C20B C15B 124.97(18)
O3B C20B C19B 116.88(17)
C15B C20B C19B 118.16(18)
C7B N1B C8B 121.12(17)
C7B N1B Zn3A 124.89(14)
C8B N1B Zn3A 113.79(13)
C14B N2B C13B 122.12(18)
C14B N2B Zn3A 124.29(15)
C13B N2B Zn3A 112.74(13)
C2B O1B Zn7A 122.62(10)
C2B O1B Zn2A 110.59(11)
Zn7A O1B Zn2A 122.17(6)
C1B O2B Zn3A 126.70(12)
C1B O2B Zn2A 106.46(11)
Zn3A O2B Zn2A 123.56(6)
C20B O3B Zn3A 126.51(12)
C20B O3B Zn4A 110.22(11)
Zn3A O3B Zn4A 122.76(7)
C19B O4B Zn4A 114.14(13)
O2C C1C C6C 125.93(18)
O2C C1C C2C 117.18(17)
C6C C1C C2C 116.89(18)
O1C C2C C3C 121.80(18)
O1C C2C C1C 117.19(17)
C3C C2C C1C 120.94(18)
C2C C3C C4C 120.98(19)
C5C C4C C3C 119.0(2)
C4C C5C C6C 121.8(2)
C5C C6C C1C 120.30(19)
C5C C6C C7C 116.08(19)
C1C C6C C7C 123.6(2)
N1C C7C C6C 126.9(2)
C13C C8C C9C 120.9(2)
C13C C8C N1C 116.50(19)
C9C C8C N1C 122.6(2)
C8C C9C C10C 119.2(2)
C11C C10C C9C 119.9(2)
C11C C10C Cl1C 121.46(18)
C9C C10C Cl1C 118.6(2)
C12C C11C C10C 120.9(2)
C12C C11C Cl2C 119.1(2)
C10C C11C Cl2C 120.02(18)
C11C C12C C13C 119.9(2)
C8C C13C N2C 116.65(19)
C8C C13C C12C 118.9(2)
N2C C13C C12C 124.4(2)
N2C C14C C15C 125.8(2)
C20C C15C C16C 119.0(2)
C20C C15C C14C 124.4(2)
C16C C15C C14C 116.3(2)
C17C C16C C15C 122.2(2)
C16C C17C C18C 118.3(2)
C19C C18C C17C 121.6(2)
O4C C19C C18C 121.61(19)
O4C C19C C20C 117.95(19)
C18C C19C C20C 120.43(19)
O3C C20C C15C 125.16(19)
O3C C20C C19C 116.80(18)
C15C C20C C19C 117.9(2)
C7C N1C C8C 120.39(19)
C7C N1C Zn6A 124.99(15)
C8C N1C Zn6A 113.34(15)
C14C N2C C13C 122.33(19)
C14C N2C Zn6A 124.65(15)
C13C N2C Zn6A 112.71(15)
C2C O1C Zn4A 121.62(11)
C2C O1C Zn5A 110.44(11)
Zn4A O1C Zn5A 123.06(7)
C1C O2C Zn6A 126.75(12)
C1C O2C Zn5A 106.26(12)
Zn6A O2C Zn5A 124.04(7)
C20C O3C Zn6A 127.02(12)
C20C O3C Zn7A 110.80(12)
Zn6A O3C Zn7A 122.04(7)
C19C O4C Zn7A 113.19(13)
O2D C1D C6D 125.83(16)
O2D C1D C2D 115.92(15)
C6D C1D C2D 118.23(16)
O1D C2D C3D 122.48(17)
O1D C2D C1D 117.69(16)
C3D C2D C1D 119.82(17)
C4D C3D C2D 121.72(18)
C5D C4D C3D 119.39(18)
C4D C5D C6D 121.00(18)
C1D C6D C5D 119.80(17)
C1D C6D C7D 125.00(17)
C5D C6D C7D 115.18(17)
N1D C7D C6D 124.30(18)
C6D' C1D' O2D 121.9(3)
C6D' C1D' C2D' 118.4(3)
O2D C1D' C2D' 118.0(4)
O1D C2D' C3D' 123.6(4)
O1D C2D' C1D' 113.9(4)
C3D' C2D' C1D' 119.7(3)
C4D' C3D' C2D' 121.8(3)
C5D' C4D' C3D' 119.0(4)
C4D' C5D' C6D' 121.2(3)
C1D' C6D' C5D' 119.5(3)
C1D' C6D' C7D' 124.3(4)
C5D' C6D' C7D' 115.0(3)
C6D' C7D' N1D 126.7(6)
C9D C8D C13D 119.8(2)
C9D C8D N1D 124.2(2)
C13D C8D N1D 115.94(19)
C10D C9D C8D 119.8(2)
C9D C10D C11D 120.0(2)
C9D C10D Cl1D 119.26(18)
C11D C10D Cl1D 120.69(17)
C10D C11D C12D 121.2(2)
C10D C11D Cl2D 120.70(17)
C12D C11D Cl2D 118.12(18)
C13D C12D C11D 119.0(2)
C12D C13D N2D 124.71(19)
C12D C13D C8D 120.21(19)
N2D C13D C8D 114.89(18)
N2D C14D C15D 126.10(19)
C16D C15D C14D 116.43(18)
C16D C15D C20D 119.62(18)
C14D C15D C20D 123.87(18)
C17D C16D C15D 121.02(19)
C16D C17D C18D 119.71(18)
C19D C18D C17D 121.14(18)
O4D C19D C18D 123.04(17)
O4D C19D C20D 116.42(16)
C18D C19D C20D 120.46(18)
O3D C20D C19D 116.95(17)
O3D C20D C15D 125.18(17)
C19D C20D C15D 117.83(17)
C7D N1D C8D 121.08(18)
C7D N1D C7D' 38.8(5)
C8D N1D C7D' 121.6(3)
C7D N1D Zn8A 126.90(15)
C8D N1D Zn8A 110.91(14)
C7D' N1D Zn8A 118.0(2)
C14D N2D C13D 121.95(18)
C14D N2D Zn8A 125.08(14)
C13D N2D Zn8A 112.57(12)
C2D O1D C2D' 29.1(4)
C2D O1D Zn5A 111.27(11)
C2D' O1D Zn5A 116.64(16)
C1D O2D C1D' 28.1(4)
C1D O2D Zn8A 127.18(11)
C1D' O2D Zn8A 130.36(17)
C1D O2D Zn5A 109.32(11)
C1D' O2D Zn5A 110.30(14)
Zn8A O2D Zn5A 118.83(6)
C20D O3D Zn8A 127.38(12)
C20D O3D Zn4A 105.37(11)
Zn8A O3D Zn4A 123.12(6)
C19D O4D Zn2A 127.98(12)
C19D O4D Zn4A 109.43(11)
Zn2A O4D Zn4A 121.20(7)
O2E C1E C6E 124.65(18)
O2E C1E C2E 117.15(16)
C6E C1E C2E 118.12(17)
O1E C2E C3E 122.05(19)
O1E C2E C1E 117.99(17)
C3E C2E C1E 119.96(18)
C2E C3E C4E 121.1(2)
C5E C4E C3E 119.8(2)
C4E C5E C6E 121.3(2)
C5E C6E C1E 119.24(19)
C5E C6E C7E 117.14(18)
C1E C6E C7E 122.99(18)
N1E C7E C6E 125.52(18)
C9E C8E C13E 119.73(18)
C9E C8E N1E 124.48(18)
C13E C8E N1E 115.71(17)
C10E C9E C8E 120.22(19)
C9E C10E C11E 120.04(19)
C9E C10E Cl1E 118.96(16)
C11E C10E Cl1E 120.97(16)
C12E C11E C10E 120.07(19)
C12E C11E Cl2E 119.58(16)
C10E C11E Cl2E 120.28(16)
C11E C12E C13E 120.61(19)
C12E C13E C8E 119.20(17)
C12E C13E N2E 124.66(18)
C8E C13E N2E 116.11(17)
N2E C14E C15E 126.65(18)
C20E C15E C16E 119.79(16)
C20E C15E C14E 124.97(17)
C16E C15E C14E 115.23(17)
C17E C16E C15E 121.36(18)
C16E C17E C18E 119.46(18)
C19E C18E C17E 121.25(17)
O4E C19E C18E 122.19(16)
O4E C19E C20E 117.55(16)
C18E C19E C20E 120.26(17)
O3E C20E C15E 125.43(16)
O3E C20E C19E 116.80(16)
C15E C20E C19E 117.75(16)
C7E N1E C8E 121.31(17)
C7E N1E Zn2B 124.34(14)
C8E N1E Zn2B 113.82(12)
C14E N2E C13E 119.33(17)
C14E N2E Zn2B 125.15(13)
C13E N2E Zn2B 115.18(12)
C2E O1E Zn1B 112.44(12)
C1E O2E Zn2B 127.55(12)
C1E O2E Zn1B 110.76(11)
Zn2B O2E Zn1B 121.69(6)
C20E O3E Zn2B 126.24(11)
C20E O3E Zn3B 105.67(10)
Zn2B O3E Zn3B 123.89(6)
C19E O4E Zn5B 119.12(11)
C19E O4E Zn3B 111.25(10)
Zn5B O4E Zn3B 121.94(7)
O2F C1F C6F 125.09(18)
O2F C1F C2F 116.36(17)
C6F C1F C2F 118.51(17)
O1F C2F C3F 121.8(2)
O1F C2F C1F 118.69(17)
C3F C2F C1F 119.45(19)
C2F C3F C4F 121.1(2)
C5F C4F C3F 119.1(2)
C4F C5F C6F 122.1(2)
C1F C6F C5F 119.3(2)
C1F C6F C7F 124.70(18)
C5F C6F C7F 116.04(19)
N1F C7F C6F 125.83(19)
C9F C8F N1F 126.1(2)
C9F C8F C13F 118.7(2)
N1F C8F C13F 115.16(19)
C10F C9F C8F 120.0(2)
C9F C10F C11F 120.3(2)
C9F C10F Cl1F 119.5(2)
C11F C10F Cl1F 120.15(19)
C12F C11F C10F 120.1(2)
C12F C11F Cl2F 118.8(2)
C10F C11F Cl2F 121.07(19)
C11F C12F C13F 119.3(2)
C12F C13F C8F 120.6(2)
C12F C13F N2F 122.9(2)
C8F C13F N2F 116.43(19)
N2F C14F C15F 125.39(19)
C20F C15F C16F 120.31(18)
C20F C15F C14F 124.76(18)
C16F C15F C14F 114.80(18)
C17F C16F C15F 120.8(2)
C16F C17F C18F 119.09(19)
C19F C18F C17F 121.54(19)
O4F C19F C18F 122.06(18)
O4F C19F C20F 117.44(16)
C18F C19F C20F 120.40(18)
O3F C20F C15F 125.36(17)
O3F C20F C19F 116.81(17)
C15F C20F C19F 117.82(17)
C7F N1F C8F 121.43(18)
C7F N1F Zn6B 124.01(14)
C8F N1F Zn6B 113.55(14)
C14F N2F C13F 119.17(18)
C14F N2F Zn6B 126.46(14)
C13F N2F Zn6B 113.82(13)
C2F O1F Zn5B 112.74(12)
C1F O2F Zn6B 127.10(12)
C1F O2F Zn5B 110.21(12)
Zn6B O2F Zn5B 122.69(6)
C20F O3F Zn6B 127.21(12)
C20F O3F Zn7B 104.72(11)
Zn6B O3F Zn7B 121.30(6)
C19F O4F Zn1B 123.38(11)
C19F O4F Zn7B 110.37(11)
Zn1B O4F Zn7B 120.23(6)
O2G C1G C6G 124.89(17)
O2G C1G C2G 116.58(17)
C6G C1G C2G 118.52(17)
O1G C2G C3G 122.98(17)
O1G C2G C1G 116.82(16)
C3G C2G C1G 120.20(18)
C2G C3G C4G 120.93(19)
C5G C4G C3G 119.7(2)
C4G C5G C6G 121.0(2)
C1G C6G C5G 119.47(18)
C1G C6G C7G 124.35(18)
C5G C6G C7G 115.96(19)
N1G C7G C6G 125.30(19)
C13G C8G C9G 120.5(2)
C13G C8G N1G 115.06(18)
C9G C8G N1G 124.4(2)
C10G C9G C8G 119.3(2)
C11G C10G C9G 120.5(2)
C11G C10G Cl1G 120.47(18)
C9G C10G Cl1G 118.99(18)
C10G C11G C12G 120.9(2)
C10G C11G Cl2G 121.38(18)
C12G C11G Cl2G 117.72(19)
C11G C12G C13G 119.3(2)
C8G C13G N2G 116.47(18)
C8G C13G C12G 119.48(19)
N2G C13G C12G 123.84(19)
N2G C14G C15G 125.60(19)
C16G C15G C20G 120.05(19)
C16G C15G C14G 116.24(18)
C20G C15G C14G 123.55(18)
C17G C16G C15G 121.55(19)
C16G C17G C18G 119.33(19)
C19G C18G C17G 120.57(19)
O4G C19G C18G 122.56(18)
O4G C19G C20G 116.84(17)
C18G C19G C20G 120.58(18)
O3G C20G C15G 124.88(18)
O3G C20G C19G 117.25(17)
C15G C20G C19G 117.84(18)
C7G N1G C8G 122.16(18)
C7G N1G Zn4B 126.93(14)
C8G N1G Zn4B 110.46(13)
C14G N2G C13G 121.64(18)
C14G N2G Zn4B 126.19(14)
C13G N2G Zn4B 112.07(13)
C2G O1G Zn3B 114.63(11)
C1G O2G Zn4B 129.49(12)
C1G O2G Zn3B 110.91(11)
Zn4B O2G Zn3B 118.64(6)
C20G O3G Zn4B 129.04(12)
C20G O3G Zn5B 106.45(11)
Zn4B O3G Zn5B 121.11(6)
C19G O4G Zn7B 124.92(12)
C19G O4G Zn5B 108.88(12)
Zn7B O4G Zn5B 123.50(7)
O2H C1H C6H 124.61(17)
O2H C1H C2H 116.96(16)
C6H C1H C2H 118.39(17)
O1H C2H C3H 122.51(17)
O1H C2H C1H 116.73(16)
C3H C2H C1H 120.70(17)
C2H C3H C4H 120.43(18)
C5H C4H C3H 119.79(18)
C4H C5H C6H 120.93(18)
C5H C6H C1H 119.57(17)
C5H C6H C7H 115.67(17)
C1H C6H C7H 124.63(17)
N1H C7H C6H 125.55(18)
C9H C8H C13H 119.81(19)
C9H C8H N1H 123.95(18)
C13H C8H N1H 116.18(18)
C10H C9H C8H 119.68(19)
C9H C10H C11H 120.8(2)
C9H C10H Cl1H 119.05(16)
C11H C10H Cl1H 120.19(17)
C12H C11H C10H 119.7(2)
C12H C11H Cl2H 119.13(18)
C10H C11H Cl2H 121.15(18)
C11H C12H C13H 120.7(2)
C12H C13H N2H 125.50(19)
C12H C13H C8H 119.34(19)
N2H C13H C8H 115.14(18)
N2H C14H C15H 125.7(2)
C20H C15H C16H 119.5(2)
C20H C15H C14H 124.20(19)
C16H C15H C14H 116.1(2)
C17H C16H C15H 120.6(2)
C16H C17H C18H 121.0(2)
C19H C18H C17H 119.9(2)
O4H C19H C18H 122.20(19)
O4H C19H C20H 117.93(18)
C18H C19H C20H 119.8(2)
O3H C20H C15H 125.45(18)
O3H C20H C19H 115.54(18)
C15H C20H C19H 118.99(18)
C7H N1H C8H 121.57(17)
C7H N1H Zn8B 124.57(14)
C8H N1H Zn8B 113.25(13)
C14H N2H C13H 122.42(18)
C14H N2H Zn8B 125.00(15)
C13H N2H Zn8B 112.57(13)
C2H O1H Zn3B 128.89(11)
C2H O1H Zn1B 108.92(11)
Zn3B O1H Zn1B 120.96(7)
C1H O2H Zn8B 127.62(12)
C1H O2H Zn1B 104.98(11)
Zn8B O2H Zn1B 121.62(6)
C20H O3H Zn8B 127.37(13)
C20H O3H Zn7B 112.02(12)
Zn8B O3H Zn7B 120.21(7)
C19H O4H Zn7B 114.74(12)
O2A Zn1A O3A 96.49(5)
O2A Zn1A O1 103.11(6)
O3A Zn1A O1 94.29(5)
O2A Zn1A N2A 142.24(6)
O3A Zn1A N2A 90.25(6)
O1 Zn1A N2A 113.41(6)
O2A Zn1A N1A 88.74(6)
O3A Zn1A N1A 168.43(6)
O1 Zn1A N1A 94.56(6)
N2A Zn1A N1A 79.40(6)
O4D Zn2A O1A 112.34(5)
O4D Zn2A O1B 115.36(5)
O1A Zn2A O1B 131.31(5)
O4D Zn2A O2A 107.40(5)
O1A Zn2A O2A 78.75(5)
O1B Zn2A O2A 95.75(5)
O4D Zn2A O2B 98.42(5)
O1A Zn2A O2B 85.28(5)
O1B Zn2A O2B 78.85(5)
O2A Zn2A O2B 153.27(5)
O2B Zn3A O3B 95.65(5)
O2B Zn3A N1B 91.47(6)
O3B Zn3A N1B 152.74(6)
O2B Zn3A O3 96.27(5)
O3B Zn3A O3 101.92(5)
N1B Zn3A O3 103.41(6)
O2B Zn3A N2B 167.77(6)
O3B Zn3A N2B 89.11(6)
N1B Zn3A N2B 79.36(7)
O3 Zn3A N2B 93.74(6)
O1C Zn4A O4B 118.61(6)
O1C Zn4A O4D 117.28(6)
O4B Zn4A O4D 121.72(6)
O1C Zn4A O3B 106.40(5)
O4B Zn4A O3B 80.71(6)
O4D Zn4A O3B 98.55(5)
O1C Zn4A O3D 92.78(5)
O4B Zn4A O3D 82.89(6)
O4D Zn4A O3D 79.25(5)
O3B Zn4A O3D 159.12(5)
O4A Zn5A O1C 115.41(5)
O4A Zn5A O1D 115.09(6)
O1C Zn5A O1D 128.37(6)
O4A Zn5A O2D 105.50(6)
O1C Zn5A O2D 96.55(5)
O1D Zn5A O2D 79.84(5)
O4A Zn5A O2C 97.78(5)
O1C Zn5A O2C 79.01(5)
O1D Zn5A O2C 84.39(5)
O2D Zn5A O2C 155.79(5)
O3C Zn6A O2C 96.58(6)
O3C Zn6A O4 99.20(6)
O2C Zn6A O4 95.75(6)
O3C Zn6A N1C 153.53(6)
O2C Zn6A N1C 89.90(6)
O4 Zn6A N1C 105.66(7)
O3C Zn6A N2C 89.28(7)
O2C Zn6A N2C 164.32(6)
O4 Zn6A N2C 97.67(6)
N1C Zn6A N2C 78.69(7)
O1B Zn7A O4A 117.44(6)
O1B Zn7A O4C 121.74(5)
O4A Zn7A O4C 118.37(6)
O1B Zn7A O3C 103.80(5)
O4A Zn7A O3C 101.29(5)
O4C Zn7A O3C 80.54(6)
O1B Zn7A O3A 90.00(5)
O4A Zn7A O3A 80.15(5)
O4C Zn7A O3A 84.08(5)
O3C Zn7A O3A 163.21(5)
O3D Zn8A O2D 98.37(5)
O3D Zn8A O2 93.93(6)
O2D Zn8A O2 102.57(6)
O3D Zn8A N2D 89.15(6)
O2D Zn8A N2D 154.95(7)
O2 Zn8A N2D 100.69(6)
O3D Zn8A N1D 161.57(7)
O2D Zn8A N1D 88.97(6)
O2 Zn8A N1D 100.97(7)
N2D Zn8A N1D 77.55(7)
O4F Zn1B O1H 117.28(5)
O4F Zn1B O1E 122.89(6)
O1H Zn1B O1E 117.42(6)
O4F Zn1B O2E 99.90(5)
O1H Zn1B O2E 104.46(5)
O1E Zn1B O2E 81.40(5)
O4F Zn1B O2H 89.90(5)
O1H Zn1B O2H 79.76(5)
O1E Zn1B O2H 84.56(5)
O2E Zn1B O2H 165.71(5)
O3E Zn2B O2E 97.25(5)
O3E Zn2B N2E 91.47(6)
O2E Zn2B N2E 150.09(6)
O3E Zn2B O6 94.81(5)
O2E Zn2B O6 97.61(5)
N2E Zn2B O6 110.15(6)
O3E Zn2B N1E 165.02(6)
O2E Zn2B N1E 86.16(6)
N2E Zn2B N1E 78.78(6)
O6 Zn2B N1E 99.21(6)
O1H Zn3B O1G 110.20(5)
O1H Zn3B O4E 118.47(5)
O1G Zn3B O4E 130.79(6)
O1H Zn3B O2G 105.96(5)
O1G Zn3B O2G 80.72(5)
O4E Zn3B O2G 92.28(5)
O1H Zn3B O3E 99.76(5)
O1G Zn3B O3E 86.88(5)
O4E Zn3B O3E 78.63(5)
O2G Zn3B O3E 153.99(5)
O2G Zn4B O3G 97.04(5)
O2G Zn4B O8 107.05(6)
O3G Zn4B O8 93.40(6)
O2G Zn4B N2G 144.21(6)
O3G Zn4B N2G 88.51(6)
O8 Zn4B N2G 107.87(6)
O2G Zn4B N1G 88.80(6)
O3G Zn4B N1G 163.91(6)
O8 Zn4B N1G 99.22(6)
N2G Zn4B N1G 78.18(7)
O4E Zn5B O1F 122.32(6)
O4E Zn5B O4G 118.24(5)
O1F Zn5B O4G 117.45(6)
O4E Zn5B O2F 101.81(5)
O1F Zn5B O2F 81.20(6)
O4G Zn5B O2F 100.98(5)
O4E Zn5B O3G 90.04(5)
O1F Zn5B O3G 85.53(5)
O4G Zn5B O3G 80.15(5)
O2F Zn5B O3G 165.57(5)
O2F Zn6B O3F 98.00(5)
O2F Zn6B O7 97.55(6)
O3F Zn6B O7 96.69(6)
O2F Zn6B N2F 156.45(6)
O3F Zn6B N2F 89.55(6)
O7 Zn6B N2F 103.71(6)
O2F Zn6B N1F 89.09(6)
O3F Zn6B N1F 162.42(6)
O7 Zn6B N1F 98.30(6)
N2F Zn6B N1F 78.03(7)
O4G Zn7B O4H 116.02(6)
O4G Zn7B O4F 120.21(5)
O4H Zn7B O4F 122.61(6)
O4G Zn7B O3H 108.26(6)
O4H Zn7B O3H 79.71(6)
O4F Zn7B O3H 92.93(5)
O4G Zn7B O3F 97.61(5)
O4H Zn7B O3F 84.49(5)
O4F Zn7B O3F 77.96(5)
O3H Zn7B O3F 153.62(5)
O2H Zn8B O3H 93.82(6)
O2H Zn8B O5 93.17(5)
O3H Zn8B O5 103.75(6)
O2H Zn8B N1H 90.92(6)
O3H Zn8B N1H 146.40(6)
O5 Zn8B N1H 109.18(6)
O2H Zn8B N2H 166.54(6)
O3H Zn8B N2H 89.72(6)
O5 Zn8B N2H 98.60(6)
N1H Zn8B N2H 79.09(6)
O1S C3S N1S 122.2(3)
C3S N1S C2S 119.3(2)
C3S N1S C1S 124.7(3)
C2S N1S C1S 116.0(2)
C1 O1 Zn1A 120.69(13)
C2 O2 Zn8A 122.40(15)
C3 O3 Zn3A 119.88(12)
C4 O4 C4' 52.9(4)
C4 O4 Zn6A 123.85(17)
C4' O4 Zn6A 129.6(4)
C5 O5 Zn8B 120.11(13)
C6 O6 Zn2B 122.96(13)
C7 O7 Zn6B 121.50(14)

loop_
_geom_bond_atom_site_label_1
_geom_bond_atom_site_label_2
_geom_bond_distance
C1A O2A 1.340(2)
C1A C2A 1.409(3)
C1A C6A 1.413(3)
C2A O1A 1.340(2)
C2A C3A 1.390(3)
C3A C4A 1.412(3)
C4A C5A 1.352(3)
C5A C6A 1.427(3)
C6A C7A 1.448(3)
C7A N1A 1.281(2)
C8A C9A 1.403(3)
C8A C13A 1.404(3)
C8A N1A 1.413(3)
C9A C10A 1.369(3)
C10A C11A 1.392(3)
C10A Cl1A 1.7277(19)
C11A C12A 1.378(3)
C11A Cl2A 1.734(2)
C12A C13A 1.394(3)
C13A N2A 1.418(2)
C14A N2A 1.295(2)
C14A C15A 1.432(3)
C15A C20A 1.409(3)
C15A C16A 1.422(3)
C16A C17A 1.373(3)
C17A C18A 1.403(3)
C18A C19A 1.362(3)
C19A O4A 1.369(2)
C19A C20A 1.431(3)
C20A O3A 1.327(2)
N1A Zn1A 2.0950(15)
N2A Zn1A 2.0485(16)
O1A Zn2A 1.9960(13)
O2A Zn1A 1.9778(13)
O2A Zn2A 2.0952(13)
O3A Zn1A 1.9896(13)
O3A Zn7A 2.1284(13)
O4A Zn5A 1.9505(14)
O4A Zn7A 1.9909(13)
C1B O2B 1.338(2)
C1B C6B 1.419(3)
C1B C2B 1.423(3)
C2B O1B 1.364(2)
C2B C3B 1.385(3)
C3B C4B 1.407(3)
C4B C5B 1.364(3)
C5B C6B 1.436(3)
C6B C7B 1.430(3)
C7B N1B 1.297(3)
C8B C9B 1.394(3)
C8B C13B 1.396(3)
C8B N1B 1.417(3)
C9B C10B 1.382(3)
C10B C11B 1.386(3)
C10B Cl1B 1.733(2)
C11B C12B 1.364(3)
C11B Cl2B 1.738(2)
C12B C13B 1.397(3)
C13B N2B 1.425(3)
C14B N2B 1.274(3)
C14B C15B 1.438(3)
C15B C20B 1.415(3)
C15B C16B 1.426(3)
C16B C17B 1.354(3)
C17B C18B 1.386(3)
C18B C19B 1.391(3)
C19B O4B 1.335(2)
C19B C20B 1.417(3)
C20B O3B 1.344(2)
N1B Zn3A 2.0679(16)
N2B Zn3A 2.0873(17)
O1B Zn7A 1.9812(13)
O1B Zn2A 2.0112(12)
O2B Zn3A 1.9940(13)
O2B Zn2A 2.1667(13)
O3B Zn3A 2.0182(13)
O3B Zn4A 2.1036(13)
O4B Zn4A 1.9816(15)
C1C O2C 1.319(2)
C1C C6C 1.423(3)
C1C C2C 1.434(3)
C2C O1C 1.352(2)
C2C C3C 1.392(3)
C3C C4C 1.409(3)
C4C C5C 1.364(3)
C5C C6C 1.418(3)
C6C C7C 1.435(3)
C7C N1C 1.285(3)
C8C C13C 1.389(3)
C8C C9C 1.392(3)
C8C N1C 1.412(3)
C9C C10C 1.394(3)
C10C C11C 1.385(4)
C10C Cl1C 1.730(2)
C11C C12C 1.373(3)
C11C Cl2C 1.730(2)
C12C C13C 1.406(3)
C13C N2C 1.405(3)
C14C N2C 1.290(3)
C14C C15C 1.426(3)
C15C C20C 1.418(3)
C15C C16C 1.424(3)
C16C C17C 1.369(3)
C17C C18C 1.396(3)
C18C C19C 1.392(3)
C19C O4C 1.339(2)
C19C C20C 1.419(3)
C20C O3C 1.344(3)
N1C Zn6A 2.0728(18)
N2C Zn6A 2.1091(18)
O1C Zn4A 1.9660(12)
O1C Zn5A 2.0002(13)
O2C Zn6A 2.0243(14)
O2C Zn5A 2.1683(13)
O3C Zn6A 1.9823(14)
O3C Zn7A 2.0922(13)
O4C Zn7A 2.0101(15)
C1D O2D 1.351(2)
C1D C6D 1.400(2)
C1D C2D 1.418(2)
C2D O1D 1.345(2)
C2D C3D 1.400(2)
C3D C4D 1.376(3)
C4D C5D 1.365(3)
C5D C6D 1.430(2)
C6D C7D 1.445(3)
C7D N1D 1.289(3)
C1D' C6D' 1.400(4)
C1D' O2D 1.408(5)
C1D' C2D' 1.417(4)
C2D' O1D 1.375(6)
C2D' C3D' 1.400(4)
C3D' C4D' 1.377(4)
C4D' C5D' 1.365(4)
C5D' C6D' 1.432(4)
C6D' C7D' 1.448(4)
C7D' N1D 1.457(9)
C8D C9D 1.392(3)
C8D C13D 1.407(3)
C8D N1D 1.414(3)
C9D C10D 1.379(3)
C10D C11D 1.385(3)
C10D Cl1D 1.742(2)
C11D C12D 1.390(3)
C11D Cl2D 1.741(2)
C12D C13D 1.382(3)
C13D N2D 1.401(3)
C14D N2D 1.299(3)
C14D C15D 1.419(3)
C15D C16D 1.409(3)
C15D C20D 1.425(3)
C16D C17D 1.379(3)
C17D C18D 1.390(3)
C18D C19D 1.384(3)
C19D O4D 1.364(2)
C19D C20D 1.425(3)
C20D O3D 1.326(2)
N1D Zn8A 2.0994(18)
N2D Zn8A 2.0774(17)
O1D Zn5A 2.0070(13)
O2D Zn8A 2.0038(13)
O2D Zn5A 2.0959(14)
O3D Zn8A 1.9967(13)
O3D Zn4A 2.1337(13)
O4D Zn2A 1.9638(13)
O4D Zn4A 1.9953(13)
C1E O2E 1.332(2)
C1E C6E 1.415(3)
C1E C2E 1.426(3)
C2E O1E 1.339(2)
C2E C3E 1.372(3)
C3E C4E 1.401(3)
C4E C5E 1.356(3)
C5E C6E 1.410(3)
C6E C7E 1.432(3)
C7E N1E 1.299(3)
C8E C9E 1.400(3)
C8E C13E 1.406(3)
C8E N1E 1.416(3)
C9E C10E 1.379(3)
C10E C11E 1.398(3)
C10E Cl1E 1.720(2)
C11E C12E 1.382(3)
C11E Cl2E 1.725(2)
C12E C13E 1.393(3)
C13E N2E 1.421(2)
C14E N2E 1.301(2)
C14E C15E 1.427(3)
C15E C20E 1.412(3)
C15E C16E 1.419(3)
C16E C17E 1.361(3)
C17E C18E 1.394(3)
C18E C19E 1.386(3)
C19E O4E 1.350(2)
C19E C20E 1.429(2)
C20E O3E 1.341(2)
N1E Zn2B 2.1126(16)
N2E Zn2B 2.0563(16)
O1E Zn1B 2.0068(13)
O2E Zn2B 2.0265(13)
O2E Zn1B 2.0778(12)
O3E Zn2B 2.0083(12)
O3E Zn3B 2.2049(13)
O4E Zn5B 1.9617(12)
O4E Zn3B 1.9818(12)
C1F O2F 1.340(2)
C1F C6F 1.409(3)
C1F C2F 1.427(3)
C2F O1F 1.331(2)
C2F C3F 1.400(3)
C3F C4F 1.407(4)
C4F C5F 1.353(4)
C5F C6F 1.419(3)
C6F C7F 1.438(3)
C7F N1F 1.299(3)
C8F C9F 1.396(3)
C8F N1F 1.404(3)
C8F C13F 1.406(3)
C9F C10F 1.388(4)
C10F C11F 1.389(4)
C10F Cl1F 1.738(3)
C11F C12F 1.387(3)
C11F Cl2F 1.722(3)
C12F C13F 1.390(3)
C13F N2F 1.407(3)
C14F N2F 1.295(3)
C14F C15F 1.425(3)
C15F C20F 1.412(3)
C15F C16F 1.420(3)
C16F C17F 1.381(3)
C17F C18F 1.394(3)
C18F C19F 1.391(3)
C19F O4F 1.348(2)
C19F C20F 1.422(3)
C20F O3F 1.331(2)
N1F Zn6B 2.1204(18)
N2F Zn6B 2.0656(17)
O1F Zn5B 1.9955(14)
O2F Zn6B 1.9906(14)
O2F Zn5B 2.0951(13)
O3F Zn6B 2.0177(13)
O3F Zn7B 2.2012(13)
O4F Zn1B 1.9701(13)
O4F Zn7B 1.9952(12)
C1G O2G 1.332(2)
C1G C6G 1.410(3)
C1G C2G 1.432(3)
C2G O1G 1.342(2)
C2G C3G 1.378(3)
C3G C4G 1.406(3)
C4G C5G 1.368(3)
C5G C6G 1.422(3)
C6G C7G 1.435(3)
C7G N1G 1.293(3)
C8G C13G 1.395(3)
C8G C9G 1.396(3)
C8G N1G 1.420(3)
C9G C10G 1.393(3)
C10G C11G 1.379(3)
C10G Cl1G 1.731(2)
C11G C12G 1.385(3)
C11G Cl2G 1.738(2)
C12G C13G 1.412(3)
C13G N2G 1.406(3)
C14G N2G 1.299(3)
C14G C15G 1.435(3)
C15G C16G 1.398(3)
C15G C20G 1.417(3)
C16G C17G 1.366(3)
C17G C18G 1.413(3)
C18G C19G 1.378(3)
C19G O4G 1.365(2)
C19G C20G 1.426(3)
C20G O3G 1.321(2)
N1G Zn4B 2.0956(17)
N2G Zn4B 2.0705(17)
O1G Zn3B 1.9685(13)
O2G Zn4B 1.9788(12)
O2G Zn3B 2.0950(13)
O3G Zn4B 1.9933(13)
O3G Zn5B 2.1150(13)
O4G Zn7B 1.9566(14)
O4G Zn5B 1.9955(14)
C1H O2H 1.329(2)
C1H C6H 1.416(3)
C1H C2H 1.416(3)
C2H O1H 1.362(2)
C2H C3H 1.380(3)
C3H C4H 1.401(3)
C4H C5H 1.378(3)
C5H C6H 1.404(3)
C6H C7H 1.436(3)
C7H N1H 1.312(3)
C8H C9H 1.390(3)
C8H C13H 1.411(3)
C8H N1H 1.415(3)
C9H C10H 1.386(3)
C10H C11H 1.390(3)
C10H Cl1H 1.740(2)
C11H C12H 1.381(3)
C11H Cl2H 1.730(2)
C12H C13H 1.389(3)
C13H N2H 1.408(3)
C14H N2H 1.283(3)
C14H C15H 1.444(3)
C15H C20H 1.404(3)
C15H C16H 1.408(3)
C16H C17H 1.360(3)
C17H C18H 1.398(3)
C18H C19H 1.386(3)
C19H O4H 1.322(3)
C19H C20H 1.427(3)
C20H O3H 1.325(2)
N1H Zn8B 2.0509(17)
N2H Zn8B 2.0861(17)
O1H Zn3B 1.9633(13)
O1H Zn1B 1.9834(13)
O2H Zn8B 1.9765(13)
O2H Zn1B 2.1209(12)
O3H Zn8B 1.9836(14)
O3H Zn7B 2.0993(14)
O4H Zn7B 1.9838(14)
Zn1A O1 2.0193(14)
Zn3A O3 2.0770(12)
Zn6A O4 2.0515(14)
Zn8A O2 2.0513(15)
Zn2B O6 2.0630(14)
Zn4B O8 2.0191(14)
Zn6B O7 2.0510(14)
Zn8B O5 2.0304(13)
C1S N1S 1.455(4)
C2S N1S 1.430(4)
C3S O1S 1.287(4)
C3S N1S 1.329(4)
C1 O1 1.427(3)
C2 O2 1.420(3)
C3 O3 1.425(3)
C4 O4 1.409(3)
C4' O4 1.412(4)
C5 O5 1.458(3)
C6 O6 1.446(3)
C7 O7 1.404(3)
O1X C1X 1.425(2)
O1Y C1Y 1.428(2)
O1Z C1Z 1.435(3)
O1Z' C1Z' 1.432(3)

loop_
_geom_torsion_atom_site_label_1
_geom_torsion_atom_site_label_2
_geom_torsion_atom_site_label_3
_geom_torsion_atom_site_label_4
_geom_torsion
O2A C1A C2A O1A 2.3(3)
C6A C1A C2A O1A -175.73(17)
O2A C1A C2A C3A -176.30(18)
C6A C1A C2A C3A 5.6(3)
O1A C2A C3A C4A 178.23(19)
C1A C2A C3A C4A -3.2(3)
C2A C3A C4A C5A -1.8(3)
C3A C4A C5A C6A 4.3(3)
O2A C1A C6A C5A 178.95(19)
C2A C1A C6A C5A -3.2(3)
O2A C1A C6A C7A -8.6(3)
C2A C1A C6A C7A 169.28(19)
C4A C5A C6A C1A -1.8(3)
C4A C5A C6A C7A -174.8(2)
C1A C6A C7A N1A 7.4(3)
C5A C6A C7A N1A -180.0(2)
C13A C8A C9A C10A -5.5(3)
N1A C8A C9A C10A 170.72(19)
C8A C9A C10A C11A 0.5(3)
C8A C9A C10A Cl1A 179.42(15)
C9A C10A C11A C12A 4.1(3)
Cl1A C10A C11A C12A -174.83(17)
C9A C10A C11A Cl2A -177.48(17)
Cl1A C10A C11A Cl2A 3.6(3)
C10A C11A C12A C13A -3.5(3)
Cl2A C11A C12A C13A 177.99(16)
C11A C12A C13A C8A -1.5(3)
C11A C12A C13A N2A 178.01(19)
C9A C8A C13A C12A 6.0(3)
N1A C8A C13A C12A -170.54(17)
C9A C8A C13A N2A -173.52(17)
N1A C8A C13A N2A 9.9(2)
N2A C14A C15A C20A 0.3(3)
N2A C14A C15A C16A 175.61(19)
C20A C15A C16A C17A 5.7(3)
C14A C15A C16A C17A -169.88(19)
C15A C16A C17A C18A -1.7(3)
C16A C17A C18A C19A -2.0(3)
C17A C18A C19A O4A -179.88(18)
C17A C18A C19A C20A 1.6(3)
C16A C15A C20A O3A 176.87(18)
C14A C15A C20A O3A -8.0(3)
C16A C15A C20A C19A -6.0(3)
C14A C15A C20A C19A 169.14(19)
C18A C19A C20A O3A 179.81(18)
O4A C19A C20A O3A 1.1(3)
C18A C19A C20A C15A 2.5(3)
O4A C19A C20A C15A -176.21(17)
C6A C7A N1A C8A -169.39(19)
C6A C7A N1A Zn1A 0.1(3)
C9A C8A N1A C7A -28.8(3)
C13A C8A N1A C7A 147.57(19)
C9A C8A N1A Zn1A 159.97(16)
C13A C8A N1A Zn1A -23.6(2)
C15A C14A N2A C13A -170.40(18)
C15A C14A N2A Zn1A 13.6(3)
C12A C13A N2A C14A 13.4(3)
C8A C13A N2A C14A -167.11(18)
C12A C13A N2A Zn1A -170.14(16)
C8A C13A N2A Zn1A 9.4(2)
C3A C2A O1A Zn2A 174.11(16)
C1A C2A O1A Zn2A -4.5(2)
C2A C1A O2A Zn1A -176.04(13)
C6A C1A O2A Zn1A 1.9(3)
C2A C1A O2A Zn2A 0.8(2)
C6A C1A O2A Zn2A 178.75(16)
C15A C20A O3A Zn1A 0.4(3)
C19A C20A O3A Zn1A -176.80(13)
C15A C20A O3A Zn7A 155.69(16)
C19A C20A O3A Zn7A -21.5(2)
C18A C19A O4A Zn5A 42.8(3)
C20A C19A O4A Zn5A -138.53(14)
C18A C19A O4A Zn7A -156.81(16)
C20A C19A O4A Zn7A 21.8(2)
O2B C1B C2B O1B -1.8(2)
C6B C1B C2B O1B 175.78(15)
O2B C1B C2B C3B -178.69(16)
C6B C1B C2B C3B -1.1(3)
O1B C2B C3B C4B -178.09(16)
C1B C2B C3B C4B -1.4(3)
C2B C3B C4B C5B 2.1(3)
C3B C4B C5B C6B -0.3(3)
O2B C1B C6B C7B 1.6(3)
C2B C1B C6B C7B -175.86(17)
O2B C1B C6B C5B -179.81(16)
C2B C1B C6B C5B 2.8(3)
C4B C5B C6B C1B -2.1(3)
C4B C5B C6B C7B 176.65(18)
C1B C6B C7B N1B -2.0(3)
C5B C6B C7B N1B 179.37(18)
C13B C8B C9B C10B -0.8(3)
N1B C8B C9B C10B 179.85(19)
C8B C9B C10B C11B 0.5(3)
C8B C9B C10B Cl1B -178.89(16)
C9B C10B C11B C12B -0.4(3)
Cl1B C10B C11B C12B 179.00(18)
C9B C10B C11B Cl2B 178.15(18)
Cl1B C10B C11B Cl2B -2.4(3)
C10B C11B C12B C13B 0.6(3)
Cl2B C11B C12B C13B -177.98(16)
C9B C8B C13B C12B 1.0(3)
N1B C8B C13B C12B -179.60(17)
C9B C8B C13B N2B 178.94(17)
N1B C8B C13B N2B -1.7(2)
C11B C12B C13B C8B -0.9(3)
C11B C12B C13B N2B -178.70(19)
N2B C14B C15B C20B 0.5(3)
N2B C14B C15B C16B -169.00(19)
C20B C15B C16B C17B -1.9(3)
C14B C15B C16B C17B 168.19(19)
C15B C16B C17B C18B -0.1(3)
C16B C17B C18B C19B 0.6(3)
C17B C18B C19B O4B 179.97(18)
C17B C18B C19B C20B 0.8(3)
C16B C15B C20B O3B -177.07(17)
C14B C15B C20B O3B 13.7(3)
C16B C15B C20B C19B 3.2(3)
C14B C15B C20B C19B -166.01(18)
O4B C19B C20B O3B -1.7(2)
C18B C19B C20B O3B 177.51(17)
O4B C19B C20B C15B 178.08(16)
C18B C19B C20B C15B -2.8(3)
C6B C7B N1B C8B -178.58(17)
C6B C7B N1B Zn3A -4.0(3)
C9B C8B N1B C7B -13.5(3)
C13B C8B N1B C7B 167.10(17)
C9B C8B N1B Zn3A 171.32(16)
C13B C8B N1B Zn3A -8.0(2)
C15B C14B N2B C13B 168.87(18)
C15B C14B N2B Zn3A -22.5(3)
C8B C13B N2B C14B -179.75(18)
C12B C13B N2B C14B -1.9(3)
C8B C13B N2B Zn3A 10.4(2)
C12B C13B N2B Zn3A -171.74(15)
C3B C2B O1B Zn7A -49.1(2)
C1B C2B O1B Zn7A 134.06(13)
C3B C2B O1B Zn2A 154.57(14)
C1B C2B O1B Zn2A -22.24(18)
C6B C1B O2B Zn3A 5.0(2)
C2B C1B O2B Zn3A -177.55(11)
C6B C1B O2B Zn2A -154.90(15)
C2B C1B O2B Zn2A 22.55(17)
C15B C20B O3B Zn3A -3.0(2)
C19B C20B O3B Zn3A 176.71(12)
C15B C20B O3B Zn4A -174.98(14)
C19B C20B O3B Zn4A 4.73(19)
C18B C19B O4B Zn4A 178.19(15)
C20B C19B O4B Zn4A -2.7(2)
O2C C1C C2C O1C -1.9(2)
C6C C1C C2C O1C 178.17(16)
O2C C1C C2C C3C -178.90(17)
C6C C1C C2C C3C 1.1(3)
O1C C2C C3C C4C 179.56(17)
C1C C2C C3C C4C -3.5(3)
C2C C3C C4C C5C 2.8(3)
C3C C4C C5C C6C 0.4(3)
C4C C5C C6C C1C -2.8(3)
C4C C5C C6C C7C 176.17(19)
O2C C1C C6C C5C -178.04(18)
C2C C1C C6C C5C 1.9(3)
O2C C1C C6C C7C 3.1(3)
C2C C1C C6C C7C -176.90(18)
C5C C6C C7C N1C -175.9(2)
C1C C6C C7C N1C 3.0(3)
C13C C8C C9C C10C -3.4(4)
N1C C8C C9C C10C 177.1(2)
C8C C9C C10C C11C -2.5(4)
C8C C9C C10C Cl1C 179.59(18)
C9C C10C C11C C12C 6.1(4)
Cl1C C10C C11C C12C -176.08(18)
C9C C10C C11C Cl2C -173.71(19)
Cl1C C10C C11C Cl2C 4.1(3)
C10C C11C C12C C13C -3.7(3)
Cl2C C11C C12C C13C 176.09(16)
C9C C8C C13C N2C -175.2(2)
N1C C8C C13C N2C 4.2(3)
C9C C8C C13C C12C 5.8(3)
N1C C8C C13C C12C -174.78(19)
C11C C12C C13C C8C -2.2(3)
C11C C12C C13C N2C 178.9(2)
N2C C14C C15C C20C -6.2(3)
N2C C14C C15C C16C 179.9(2)
C20C C15C C16C C17C -1.9(3)
C14C C15C C16C C17C 172.3(2)
C15C C16C C17C C18C -2.7(3)
C16C C17C C18C C19C 2.4(3)
C17C C18C C19C O4C -178.45(19)
C17C C18C C19C C20C 2.6(3)
C16C C15C C20C O3C -177.10(19)
C14C C15C C20C O3C 9.1(3)
C16C C15C C20C C19C 6.7(3)
C14C C15C C20C C19C -167.10(19)
O4C C19C C20C O3C -2.6(3)
C18C C19C C20C O3C 176.43(18)
O4C C19C C20C C15C 173.92(17)
C18C C19C C20C C15C -7.0(3)
C6C C7C N1C C8C 179.46(19)
C6C C7C N1C Zn6A -14.3(3)
C13C C8C N1C C7C 154.2(2)
C9C C8C N1C C7C -26.4(3)
C13C C8C N1C Zn6A -13.6(2)
C9C C8C N1C Zn6A 165.89(18)
C15C C14C N2C C13C 175.41(19)
C15C C14C N2C Zn6A -11.4(3)
C8C C13C N2C C14C -179.1(2)
C12C C13C N2C C14C -0.1(3)
C8C C13C N2C Zn6A 7.0(2)
C12C C13C N2C Zn6A -174.05(16)
C3C C2C O1C Zn4A -49.4(2)
C1C C2C O1C Zn4A 133.53(14)
C3C C2C O1C Zn5A 154.60(15)
C1C C2C O1C Zn5A -22.42(19)
C6C C1C O2C Zn6A 3.5(3)
C2C C1C O2C Zn6A -176.43(12)
C6C C1C O2C Zn5A -157.46(16)
C2C C1C O2C Zn5A 22.57(18)
C15C C20C O3C Zn6A 7.1(3)
C19C C20C O3C Zn6A -176.63(13)
C15C C20C O3C Zn7A -168.57(16)
C19C C20C O3C Zn7A 7.7(2)
C18C C19C O4C Zn7A 176.75(16)
C20C C19C O4C Zn7A -4.2(2)
O2D C1D C2D O1D -0.8(3)
C6D C1D C2D O1D -179.4(2)
O2D C1D C2D C3D -179.5(2)
C6D C1D C2D C3D 1.9(3)
O1D C2D C3D C4D -179.7(2)
C1D C2D C3D C4D -1.1(4)
C2D C3D C4D C5D -0.6(4)
C3D C4D C5D C6D 1.3(4)
O2D C1D C6D C5D -179.6(2)
C2D C1D C6D C5D -1.1(3)
O2D C1D C6D C7D -1.3(4)
C2D C1D C6D C7D 177.2(2)
C4D C5D C6D C1D -0.5(4)
C4D C5D C6D C7D -178.9(2)
C1D C6D C7D N1D 5.5(4)
C5D C6D C7D N1D -176.1(2)
C6D' C1D' C2D' O1D -164.9(7)
O2D C1D' C2D' O1D 0.4(11)
C6D' C1D' C2D' C3D' -3.3(14)
O2D C1D' C2D' C3D' 162.0(8)
O1D C2D' C3D' C4D' 165.4(8)
C1D' C2D' C3D' C4D' 5.6(15)
C2D' C3D' C4D' C5D' -7.2(14)
C3D' C4D' C5D' C6D' 6.5(15)
O2D C1D' C6D' C5D' -162.1(8)
C2D' C1D' C6D' C5D' 2.6(13)
O2D C1D' C6D' C7D' 4.7(14)
C2D' C1D' C6D' C7D' 169.4(10)
C4D' C5D' C6D' C1D' -4.3(14)
C4D' C5D' C6D' C7D' -172.3(10)
C1D' C6D' C7D' N1D -16.4(16)
C5D' C6D' C7D' N1D 150.9(9)
C13D C8D C9D C10D 1.1(4)
N1D C8D C9D C10D -175.8(2)
C8D C9D C10D C11D 0.2(4)
C8D C9D C10D Cl1D -179.89(19)
C9D C10D C11D C12D -0.5(4)
Cl1D C10D C11D C12D 179.50(19)
C9D C10D C11D Cl2D 177.54(19)
Cl1D C10D C11D Cl2D -2.4(3)
C10D C11D C12D C13D -0.4(4)
Cl2D C11D C12D C13D -178.49(18)
C11D C12D C13D N2D 176.5(2)
C11D C12D C13D C8D 1.6(3)
C9D C8D C13D C12D -2.0(3)
N1D C8D C13D C12D 175.1(2)
C9D C8D C13D N2D -177.4(2)
N1D C8D C13D N2D -0.2(3)
N2D C14D C15D C16D 179.0(2)
N2D C14D C15D C20D 2.2(3)
C14D C15D C16D C17D -175.1(2)
C20D C15D C16D C17D 1.8(3)
C15D C16D C17D C18D 1.9(3)
C16D C17D C18D C19D -2.5(3)
C17D C18D C19D O4D 175.94(18)
C17D C18D C19D C20D -0.8(3)
O4D C19D C20D O3D 5.4(3)
C18D C19D C20D O3D -177.68(18)
O4D C19D C20D C15D -172.48(17)
C18D C19D C20D C15D 4.4(3)
C16D C15D C20D O3D 177.37(19)
C14D C15D C20D O3D -5.9(3)
C16D C15D C20D C19D -4.9(3)
C14D C15D C20D C19D 171.76(19)
C6D C7D N1D C8D 178.9(2)
C6D C7D N1D C7D' 75.8(4)
C6D C7D N1D Zn8A -14.3(4)
C9D C8D N1D C7D -34.5(4)
C13D C8D N1D C7D 148.5(2)
C9D C8D N1D C7D' 11.2(6)
C13D C8D N1D C7D' -165.8(6)
C9D C8D N1D Zn8A 156.8(2)
C13D C8D N1D Zn8A -20.2(3)
C6D' C7D' N1D C7D -81.7(11)
C6D' C7D' N1D C8D 176.6(8)
C6D' C7D' N1D Zn8A 33.3(13)
C15D C14D N2D C13D -174.3(2)
C15D C14D N2D Zn8A 13.5(3)
C12D C13D N2D C14D 32.9(3)
C8D C13D N2D C14D -152.0(2)
C12D C13D N2D Zn8A -154.05(19)
C8D C13D N2D Zn8A 21.0(2)
C3D C2D O1D C2D' 90.5(4)
C1D C2D O1D C2D' -88.2(3)
C3D C2D O1D Zn5A -162.7(2)
C1D C2D O1D Zn5A 18.7(3)
C3D' C2D' O1D C2D -83.9(9)
C1D' C2D' O1D C2D 76.9(7)
C3D' C2D' O1D Zn5A -170.1(7)
C1D' C2D' O1D Zn5A -9.3(9)
C6D C1D O2D C1D' -100.9(4)
C2D C1D O2D C1D' 80.6(3)
C6D C1D O2D Zn8A 6.9(3)
C2D C1D O2D Zn8A -171.60(15)
C6D C1D O2D Zn5A 162.01(19)
C2D C1D O2D Zn5A -16.5(2)
C6D' C1D' O2D C1D 79.4(7)
C2D' C1D' O2D C1D -85.3(9)
C6D' C1D' O2D Zn8A -15.8(10)
C2D' C1D' O2D Zn8A 179.4(5)
C6D' C1D' O2D Zn5A 172.6(7)
C2D' C1D' O2D Zn5A 7.8(9)
C19D C20D O3D Zn8A 174.97(13)
C15D C20D O3D Zn8A -7.3(3)
C19D C20D O3D Zn4A -27.63(19)
C15D C20D O3D Zn4A 150.09(17)
C18D C19D O4D Zn2A 38.9(3)
C20D C19D O4D Zn2A -144.24(14)
C18D C19D O4D Zn4A -154.55(16)
C20D C19D O4D Zn4A 22.3(2)
O2E C1E C2E O1E 5.2(3)
C6E C1E C2E O1E -171.77(18)
O2E C1E C2E C3E -175.15(19)
C6E C1E C2E C3E 7.9(3)
O1E C2E C3E C4E 177.1(2)
C1E C2E C3E C4E -2.6(3)
C2E C3E C4E C5E -2.4(4)
C3E C4E C5E C6E 1.8(4)
C4E C5E C6E C1E 3.7(3)
C4E C5E C6E C7E -167.5(2)
O2E C1E C6E C5E 174.9(2)
C2E C1E C6E C5E -8.4(3)
O2E C1E C6E C7E -14.5(3)
C2E C1E C6E C7E 162.2(2)
C5E C6E C7E N1E 178.8(2)
C1E C6E C7E N1E 8.0(4)
C13E C8E C9E C10E 1.5(3)
N1E C8E C9E C10E 178.22(19)
C8E C9E C10E C11E 1.4(3)
C8E C9E C10E Cl1E 179.64(16)
C9E C10E C11E C12E -2.2(3)
Cl1E C10E C11E C12E 179.54(17)
C9E C10E C11E Cl2E -179.30(17)
Cl1E C10E C11E Cl2E 2.5(3)
C10E C11E C12E C13E 0.1(3)
Cl2E C11E C12E C13E 177.21(16)
C11E C12E C13E C8E 2.8(3)
C11E C12E C13E N2E -175.63(19)
C9E C8E C13E C12E -3.6(3)
N1E C8E C13E C12E 179.44(18)
C9E C8E C13E N2E 174.94(18)
N1E C8E C13E N2E -2.0(3)
N2E C14E C15E C20E -3.4(3)
N2E C14E C15E C16E 177.70(19)
C20E C15E C16E C17E 3.2(3)
C14E C15E C16E C17E -177.86(18)
C15E C16E C17E C18E -1.1(3)
C16E C17E C18E C19E -2.3(3)
C17E C18E C19E O4E -176.86(17)
C17E C18E C19E C20E 3.5(3)
C16E C15E C20E O3E 179.45(17)
C14E C15E C20E O3E 0.6(3)
C16E C15E C20E C19E -1.9(3)
C14E C15E C20E C19E 179.27(18)
O4E C19E C20E O3E -2.2(2)
C18E C19E C20E O3E 177.40(17)
O4E C19E C20E C15E 179.00(16)
C18E C19E C20E C15E -1.4(3)
C6E C7E N1E C8E -169.3(2)
C6E C7E N1E Zn2B 19.6(3)
C9E C8E N1E C7E 8.4(3)
C13E C8E N1E C7E -174.82(19)
C9E C8E N1E Zn2B -179.63(16)
C13E C8E N1E Zn2B -2.8(2)
C15E C14E N2E C13E 176.36(18)
C15E C14E N2E Zn2B 3.3(3)
C12E C13E N2E C14E 10.8(3)
C8E C13E N2E C14E -167.65(18)
C12E C13E N2E Zn2B -175.46(16)
C8E C13E N2E Zn2B 6.1(2)
C3E C2E O1E Zn1B 178.83(17)
C1E C2E O1E Zn1B -1.5(2)
C6E C1E O2E Zn2B -8.9(3)
C2E C1E O2E Zn2B 174.39(13)
C6E C1E O2E Zn1B 170.88(17)
C2E C1E O2E Zn1B -5.8(2)
C15E C20E O3E Zn2B 1.7(3)
C19E C20E O3E Zn2B -176.91(12)
C15E C20E O3E Zn3B 159.21(16)
C19E C20E O3E Zn3B -19.44(18)
C18E C19E O4E Zn5B 56.3(2)
C20E C19E O4E Zn5B -124.06(15)
C18E C19E O4E Zn3B -153.66(15)
C20E C19E O4E Zn3B 26.0(2)
O2F C1F C2F O1F 4.3(3)
C6F C1F C2F O1F -173.58(18)
O2F C1F C2F C3F -174.34(18)
C6F C1F C2F C3F 7.7(3)
O1F C2F C3F C4F 178.1(2)
C1F C2F C3F C4F -3.2(3)
C2F C3F C4F C5F -1.6(4)
C3F C4F C5F C6F 1.8(4)
O2F C1F C6F C5F 174.72(19)
C2F C1F C6F C5F -7.6(3)
O2F C1F C6F C7F -6.1(3)
C2F C1F C6F C7F 171.59(19)
C4F C5F C6F C1F 2.9(3)
C4F C5F C6F C7F -176.3(2)
C1F C6F C7F N1F 5.6(3)
C5F C6F C7F N1F -175.2(2)
N1F C8F C9F C10F -174.3(2)
C13F C8F C9F C10F 4.6(3)
C8F C9F C10F C11F 4.4(4)
C8F C9F C10F Cl1F -175.55(18)
C9F C10F C11F C12F -8.3(4)
Cl1F C10F C11F C12F 171.62(18)
C9F C10F C11F Cl2F 172.23(18)
Cl1F C10F C11F Cl2F -7.9(3)
C10F C11F C12F C13F 3.1(3)
Cl2F C11F C12F C13F -177.46(17)
C11F C12F C13F C8F 6.0(3)
C11F C12F C13F N2F -177.3(2)
C9F C8F C13F C12F -9.8(3)
N1F C8F C13F C12F 169.16(19)
C9F C8F C13F N2F 173.27(19)
N1F C8F C13F N2F -7.7(3)
N2F C14F C15F C20F -3.9(4)
N2F C14F C15F C16F 171.9(2)
C20F C15F C16F C17F 2.0(3)
C14F C15F C16F C17F -174.0(2)
C15F C16F C17F C18F -0.7(3)
C16F C17F C18F C19F -0.9(3)
C17F C18F C19F O4F 177.61(19)
C17F C18F C19F C20F 1.2(3)
C16F C15F C20F O3F 179.64(19)
C14F C15F C20F O3F -4.8(3)
C16F C15F C20F C19F -1.6(3)
C14F C15F C20F C19F 173.93(19)
O4F C19F C20F O3F 2.3(3)
C18F C19F C20F O3F 178.90(17)
O4F C19F C20F C15F -176.50(17)
C18F C19F C20F C15F 0.1(3)
C6F C7F N1F C8F 178.89(19)
C6F C7F N1F Zn6B 11.1(3)
C9F C8F N1F C7F 4.2(3)
C13F C8F N1F C7F -174.71(19)
C9F C8F N1F Zn6B 173.15(18)
C13F C8F N1F Zn6B -5.8(2)
C15F C14F N2F C13F -175.7(2)
C15F C14F N2F Zn6B 13.4(3)
C12F C13F N2F C14F 29.0(3)
C8F C13F N2F C14F -154.2(2)
C12F C13F N2F Zn6B -158.99(17)
C8F C13F N2F Zn6B 17.8(2)
C3F C2F O1F Zn5B -178.40(17)
C1F C2F O1F Zn5B 3.0(2)
C6F C1F O2F Zn6B -11.5(3)
C2F C1F O2F Zn6B 170.71(13)
C6F C1F O2F Zn5B 168.96(16)
C2F C1F O2F Zn5B -8.8(2)
C15F C20F O3F Zn6B 2.5(3)
C19F C20F O3F Zn6B -176.20(13)
C15F C20F O3F Zn7B 153.44(17)
C19F C20F O3F Zn7B -25.30(19)
C18F C19F O4F Zn1B 56.4(2)
C20F C19F O4F Zn1B -127.08(15)
C18F C19F O4F Zn7B -151.01(16)
C20F C19F O4F Zn7B 25.5(2)
O2G C1G C2G O1G -2.1(3)
C6G C1G C2G O1G 177.15(18)
O2G C1G C2G C3G 177.34(18)
C6G C1G C2G C3G -3.4(3)
O1G C2G C3G C4G -178.5(2)
C1G C2G C3G C4G 2.1(3)
C2G C3G C4G C5G 1.2(3)
C3G C4G C5G C6G -3.0(4)
O2G C1G C6G C5G -179.20(19)
C2G C1G C6G C5G 1.6(3)
O2G C1G C6G C7G 6.4(3)
C2G C1G C6G C7G -172.85(19)
C4G C5G C6G C1G 1.6(3)
C4G C5G C6G C7G 176.5(2)
C1G C6G C7G N1G -3.2(3)
C5G C6G C7G N1G -177.8(2)
C13G C8G C9G C10G 1.3(3)
N1G C8G C9G C10G -179.5(2)
C8G C9G C10G C11G 1.4(3)
C8G C9G C10G Cl1G -176.76(17)
C9G C10G C11G C12G -3.4(4)
Cl1G C10G C11G C12G 174.69(18)
C9G C10G C11G Cl2G 178.49(18)
Cl1G C10G C11G Cl2G -3.4(3)
C10G C11G C12G C13G 2.7(3)
Cl2G C11G C12G C13G -179.17(16)
C9G C8G C13G N2G 172.97(19)
N1G C8G C13G N2G -6.3(3)
C9G C8G C13G C12G -2.0(3)
N1G C8G C13G C12G 178.73(18)
C11G C12G C13G C8G 0.0(3)
C11G C12G C13G N2G -174.6(2)
N2G C14G C15G C16G -175.89(19)
N2G C14G C15G C20G -0.6(3)
C20G C15G C16G C17G -1.3(3)
C14G C15G C16G C17G 174.18(19)
C15G C16G C17G C18G -1.6(3)
C16G C17G C18G C19G 2.8(3)
C17G C18G C19G O4G -179.43(17)
C17G C18G C19G C20G -1.2(3)
C16G C15G C20G O3G -179.11(17)
C14G C15G C20G O3G 5.8(3)
C16G C15G C20G C19G 2.9(3)
C14G C15G C20G C19G -172.26(18)
O4G C19G C20G O3G -1.5(2)
C18G C19G C20G O3G -179.82(17)
O4G C19G C20G C15G 176.71(16)
C18G C19G C20G C15G -1.7(3)
C6G C7G N1G C8G 170.8(2)
C6G C7G N1G Zn4B -0.7(3)
C13G C8G N1G C7G -148.6(2)
C9G C8G N1G C7G 32.2(3)
C13G C8G N1G Zn4B 24.2(2)
C9G C8G N1G Zn4B -155.04(18)
C15G C14G N2G C13G 170.90(18)
C15G C14G N2G Zn4B -13.0(3)
C8G C13G N2G C14G 161.40(19)
C12G C13G N2G C14G -23.8(3)
C8G C13G N2G Zn4B -15.2(2)
C12G C13G N2G Zn4B 159.56(17)
C3G C2G O1G Zn3B 177.90(16)
C1G C2G O1G Zn3B -2.6(2)
C6G C1G O2G Zn4B -5.4(3)
C2G C1G O2G Zn4B 173.83(13)
C6G C1G O2G Zn3B -173.83(16)
C2G C1G O2G Zn3B 5.4(2)
C15G C20G O3G Zn4B 4.0(3)
C19G C20G O3G Zn4B -178.02(12)
C15G C20G O3G Zn5B -154.96(16)
C19G C20G O3G Zn5B 23.07(18)
C18G C19G O4G Zn7B -42.6(2)
C20G C19G O4G Zn7B 139.08(14)
C18G C19G O4G Zn5B 155.60(15)
C20G C19G O4G Zn5B -22.73(18)
O2H C1H C2H O1H -4.8(2)
C6H C1H C2H O1H 173.11(15)
O2H C1H C2H C3H 178.01(16)
C6H C1H C2H C3H -4.1(3)
O1H C2H C3H C4H -176.59(16)
C1H C2H C3H C4H 0.4(3)
C2H C3H C4H C5H 2.6(3)
C3H C4H C5H C6H -1.9(3)
C4H C5H C6H C1H -1.9(3)
C4H C5H C6H C7H 174.25(17)
O2H C1H C6H C5H -177.51(16)
C2H C1H C6H C5H 4.8(3)
O2H C1H C6H C7H 6.7(3)
C2H C1H C6H C7H -170.98(17)
C5H C6H C7H N1H -177.02(17)
C1H C6H C7H N1H -1.1(3)
C13H C8H C9H C10H -2.2(3)
N1H C8H C9H C10H -179.42(18)
C8H C9H C10H C11H 1.9(3)
C8H C9H C10H Cl1H -178.03(15)
C9H C10H C11H C12H -0.7(3)
Cl1H C10H C11H C12H 179.22(17)
C9H C10H C11H Cl2H -179.30(16)
Cl1H C10H C11H Cl2H 0.7(3)
C10H C11H C12H C13H -0.2(3)
Cl2H C11H C12H C13H 178.42(16)
C11H C12H C13H N2H -178.31(19)
C11H C12H C13H C8H -0.1(3)
C9H C8H C13H C12H 1.3(3)
N1H C8H C13H C12H 178.74(18)
C9H C8H C13H N2H 179.68(17)
N1H C8H C13H N2H -2.9(3)
N2H C14H C15H C20H -4.1(3)
N2H C14H C15H C16H 180.0(2)
C20H C15H C16H C17H -2.9(3)
C14H C15H C16H C17H 173.2(2)
C15H C16H C17H C18H 1.2(4)
C16H C17H C18H C19H -0.6(4)
C17H C18H C19H O4H 178.4(2)
C17H C18H C19H C20H 1.8(3)
C16H C15H C20H O3H -177.8(2)
C14H C15H C20H O3H 6.4(3)
C16H C15H C20H C19H 4.0(3)
C14H C15H C20H C19H -171.82(19)
O4H C19H C20H O3H 1.3(3)
C18H C19H C20H O3H 178.13(18)
O4H C19H C20H C15H 179.73(18)
C18H C19H C20H C15H -3.5(3)
C6H C7H N1H C8H 177.29(17)
C6H C7H N1H Zn8B -12.3(3)
C9H C8H N1H C7H -23.2(3)
C13H C8H N1H C7H 159.49(17)
C9H C8H N1H Zn8B 165.37(15)
C13H C8H N1H Zn8B -11.9(2)
C15H C14H N2H C13H 171.3(2)
C15H C14H N2H Zn8B -10.0(3)
C12H C13H N2H C14H 13.1(3)
C8H C13H N2H C14H -165.19(19)
C12H C13H N2H Zn8B -165.74(17)
C8H C13H N2H Zn8B 16.0(2)
C3H C2H O1H Zn3B -38.4(2)
C1H C2H O1H Zn3B 144.51(13)
C3H C2H O1H Zn1B 154.41(15)
C1H C2H O1H Zn1B -22.72(18)
C6H C1H O2H Zn8B 2.5(2)
C2H C1H O2H Zn8B -179.73(12)
C6H C1H O2H Zn1B -150.55(15)
C2H C1H O2H Zn1B 27.21(17)
C15H C20H O3H Zn8B 6.5(3)
C19H C20H O3H Zn8B -175.19(13)
C15H C20H O3H Zn7B 179.17(16)
C19H C20H O3H Zn7B -2.5(2)
C18H C19H O4H Zn7B -176.01(16)
C20H C19H O4H Zn7B 0.7(2)
C1A O2A Zn1A O3A 173.19(15)
Zn2A O2A Zn1A O3A -3.52(8)
C1A O2A Zn1A O1 -90.85(16)
Zn2A O2A Zn1A O1 92.44(7)
C1A O2A Zn1A N2A 74.33(18)
Zn2A O2A Zn1A N2A -102.38(10)
C1A O2A Zn1A N1A 3.54(16)
Zn2A O2A Zn1A N1A -173.17(8)
C20A O3A Zn1A O2A -134.04(15)
Zn7A O3A Zn1A O2A 73.85(8)
C20A O3A Zn1A O1 122.23(15)
Zn7A O3A Zn1A O1 -29.88(8)
C20A O3A Zn1A N2A 8.73(15)
Zn7A O3A Zn1A N2A -143.38(8)
C20A O3A Zn1A N1A -17.6(4)
Zn7A O3A Zn1A N1A -169.7(3)
C14A N2A Zn1A O2A 85.52(18)
C13A N2A Zn1A O2A -90.81(15)
C14A N2A Zn1A O3A -15.45(17)
C13A N2A Zn1A O3A 168.22(13)
C14A N2A Zn1A O1 -110.23(16)
C13A N2A Zn1A O1 73.44(13)
C14A N2A Zn1A N1A 159.36(17)
C13A N2A Zn1A N1A -16.97(13)
C7A N1A Zn1A O2A -4.53(18)
C8A N1A Zn1A O2A 165.88(13)
C7A N1A Zn1A O3A -121.7(3)
C8A N1A Zn1A O3A 48.7(4)
C7A N1A Zn1A O1 98.52(18)
C8A N1A Zn1A O1 -91.07(13)
C7A N1A Zn1A N2A -148.49(19)
C8A N1A Zn1A N2A 21.91(13)
C19D O4D Zn2A O1A -92.92(15)
Zn4A O4D Zn2A O1A 102.00(8)
C19D O4D Zn2A O1B 97.15(14)
Zn4A O4D Zn2A O1B -67.94(9)
C19D O4D Zn2A O2A -8.21(15)
Zn4A O4D Zn2A O2A -173.30(7)
C19D O4D Zn2A O2B 178.75(14)
Zn4A O4D Zn2A O2B 13.66(8)
C2A O1A Zn2A O4D 108.05(13)
C2A O1A Zn2A O1B -84.09(14)
C2A O1A Zn2A O2A 3.69(12)
C2A O1A Zn2A O2B -154.77(13)
C2B O1B Zn2A O4D 119.94(11)
Zn7A O1B Zn2A O4D -36.49(9)
C2B O1B Zn2A O1A -47.63(14)
Zn7A O1B Zn2A O1A 155.94(6)
C2B O1B Zn2A O2A -127.70(11)
Zn7A O1B Zn2A O2A 75.87(8)
C2B O1B Zn2A O2B 25.82(11)
Zn7A O1B Zn2A O2B -130.60(8)
C1A O2A Zn2A O4D -112.51(12)
Zn1A O2A Zn2A O4D 64.72(8)
C1A O2A Zn2A O1A -2.40(12)
Zn1A O2A Zn2A O1A 174.83(8)
C1A O2A Zn2A O1B 128.63(12)
Zn1A O2A Zn2A O1B -54.14(8)
C1A O2A Zn2A O2B 52.05(18)
Zn1A O2A Zn2A O2B -130.73(9)
C1B O2B Zn2A O4D -140.63(11)
Zn3A O2B Zn2A O4D 58.69(8)
C1B O2B Zn2A O1A 107.45(11)
Zn3A O2B Zn2A O1A -53.24(8)
C1B O2B Zn2A O1B -26.29(10)
Zn3A O2B Zn2A O1B 173.03(8)
C1B O2B Zn2A O2A 54.26(16)
Zn3A O2B Zn2A O2A -106.43(11)
C1B O2B Zn3A O3B 145.86(13)
Zn2A O2B Zn3A O3B -57.45(7)
C1B O2B Zn3A N1B -7.80(14)
Zn2A O2B Zn3A N1B 148.90(8)
C1B O2B Zn3A O3 -111.46(13)
Zn2A O2B Zn3A O3 45.24(8)
C1B O2B Zn3A N2B 33.3(3)
Zn2A O2B Zn3A N2B -170.0(2)
C20B O3B Zn3A O2B 179.43(13)
Zn4A O3B Zn3A O2B -9.53(8)
C20B O3B Zn3A N1B -76.18(19)
Zn4A O3B Zn3A N1B 94.86(14)
C20B O3B Zn3A O3 81.78(14)
Zn4A O3B Zn3A O3 -107.18(7)
C20B O3B Zn3A N2B -11.86(14)
Zn4A O3B Zn3A N2B 159.18(8)
C7B N1B Zn3A O2B 7.31(15)
C8B N1B Zn3A O2B -177.77(12)
C7B N1B Zn3A O3B -98.06(19)
C8B N1B Zn3A O3B 76.86(18)
C7B N1B Zn3A O3 104.11(15)
C8B N1B Zn3A O3 -80.96(13)
C7B N1B Zn3A N2B -164.54(16)
C8B N1B Zn3A N2B 10.38(12)
C14B N2B Zn3A O2B 137.3(3)
C13B N2B Zn3A O2B -53.1(3)
C14B N2B Zn3A O3B 24.10(16)
C13B N2B Zn3A O3B -166.28(13)
C14B N2B Zn3A N1B 179.27(17)
C13B N2B Zn3A N1B -11.12(12)
C14B N2B Zn3A O3 -77.78(16)
C13B N2B Zn3A O3 91.83(13)
C2C O1C Zn4A O4B 97.26(14)
Zn5A O1C Zn4A O4B -109.85(8)
C2C O1C Zn4A O4D -99.99(14)
Zn5A O1C Zn4A O4D 52.90(9)
C2C O1C Zn4A O3B 9.04(15)
Zn5A O1C Zn4A O3B 161.93(7)
C2C O1C Zn4A O3D -179.32(14)
Zn5A O1C Zn4A O3D -26.43(8)
C19B O4B Zn4A O1C -99.73(13)
C19B O4B Zn4A O4D 98.32(13)
C19B O4B Zn4A O3B 3.96(12)
C19B O4B Zn4A O3D 170.98(13)
C19D O4D Zn4A O1C -115.72(12)
Zn2A O4D Zn4A O1C 51.86(9)
C19D O4D Zn4A O4B 46.46(13)
Zn2A O4D Zn4A O4B -145.96(7)
C19D O4D Zn4A O3B 130.78(11)
Zn2A O4D Zn4A O3B -61.64(8)
C19D O4D Zn4A O3D -28.14(11)
Zn2A O4D Zn4A O3D 139.43(8)
C20B O3B Zn4A O1C 112.54(11)
Zn3A O3B Zn4A O1C -59.79(8)
C20B O3B Zn4A O4B -4.70(11)
Zn3A O3B Zn4A O4B -177.03(8)
C20B O3B Zn4A O4D -125.63(11)
Zn3A O3B Zn4A O4D 62.03(8)
C20B O3B Zn4A O3D -43.4(2)
Zn3A O3B Zn4A O3D 144.26(12)
C20D O3D Zn4A O1C 147.69(12)
Zn8A O3D Zn4A O1C -53.69(8)
C20D O3D Zn4A O4B -93.81(12)
Zn8A O3D Zn4A O4B 64.80(8)
C20D O3D Zn4A O4D 30.45(12)
Zn8A O3D Zn4A O4D -170.94(8)
C20D O3D Zn4A O3B -55.4(2)
Zn8A O3D Zn4A O3B 103.26(14)
C19A O4A Zn5A O1C 89.97(14)
Zn7A O4A Zn5A O1C -68.31(9)
C19A O4A Zn5A O1D -101.12(14)
Zn7A O4A Zn5A O1D 100.59(8)
C19A O4A Zn5A O2D -15.26(15)
Zn7A O4A Zn5A O2D -173.55(7)
C19A O4A Zn5A O2C 171.46(13)
Zn7A O4A Zn5A O2C 13.17(8)
C2C O1C Zn5A O4A 119.37(12)
Zn4A O1C Zn5A O4A -36.16(10)
C2C O1C Zn5A O1D -47.78(14)
Zn4A O1C Zn5A O1D 156.68(7)
C2C O1C Zn5A O2D -129.99(12)
Zn4A O1C Zn5A O2D 74.47(8)
C2C O1C Zn5A O2C 25.91(11)
Zn4A O1C Zn5A O2C -129.62(8)
C2D O1D Zn5A O4A 81.64(15)
C2D' O1D Zn5A O4A 113.0(5)
C2D O1D Zn5A O1C -111.17(15)
C2D' O1D Zn5A O1C -79.8(5)
C2D O1D Zn5A O2D -20.82(15)
C2D' O1D Zn5A O2D 10.6(5)
C2D O1D Zn5A O2C 177.62(15)
C2D' O1D Zn5A O2C -151.0(5)
C1D O2D Zn5A O4A -93.12(13)
C1D' O2D Zn5A O4A -123.0(4)
Zn8A O2D Zn5A O4A 64.38(9)
C1D O2D Zn5A O1C 148.18(13)
C1D' O2D Zn5A O1C 118.3(4)
Zn8A O2D Zn5A O1C -54.31(8)
C1D O2D Zn5A O1D 20.29(13)
C1D' O2D Zn5A O1D -9.5(4)
Zn8A O2D Zn5A O1D 177.79(9)
C1D O2D Zn5A O2C 70.45(19)
C1D' O2D Zn5A O2C 40.6(4)
Zn8A O2D Zn5A O2C -132.04(11)
C1C O2C Zn5A O4A -140.98(11)
Zn6A O2C Zn5A O4A 57.37(8)
C1C O2C Zn5A O1C -26.48(11)
Zn6A O2C Zn5A O1C 171.87(8)
C1C O2C Zn5A O1D 104.40(12)
Zn6A O2C Zn5A O1D -57.25(8)
C1C O2C Zn5A O2D 54.99(18)
Zn6A O2C Zn5A O2D -106.67(13)
C20C O3C Zn6A O2C 177.62(15)
Zn7A O3C Zn6A O2C -7.13(8)
C20C O3C Zn6A O4 80.68(15)
Zn7A O3C Zn6A O4 -104.06(8)
C20C O3C Zn6A N1C -79.2(2)
Zn7A O3C Zn6A N1C 96.02(15)
C20C O3C Zn6A N2C -16.97(15)
Zn7A O3C Zn6A N2C 158.29(8)
C1C O2C Zn6A O3C 144.24(14)
Zn5A O2C Zn6A O3C -57.92(8)
C1C O2C Zn6A O4 -115.78(15)
Zn5A O2C Zn6A O4 42.07(9)
C1C O2C Zn6A N1C -10.04(15)
Zn5A O2C Zn6A N1C 147.80(8)
C1C O2C Zn6A N2C 32.9(3)
Zn5A O2C Zn6A N2C -169.2(2)
C7C N1C Zn6A O3C -89.6(2)
C8C N1C Zn6A O3C 77.5(2)
C7C N1C Zn6A O2C 15.12(17)
C8C N1C Zn6A O2C -177.83(14)
C7C N1C Zn6A O4 111.05(17)
C8C N1C Zn6A O4 -81.89(14)
C7C N1C Zn6A N2C -154.06(18)
C8C N1C Zn6A N2C 13.00(14)
C14C N2C Zn6A O3C 19.13(17)
C13C N2C Zn6A O3C -167.10(14)
C14C N2C Zn6A O2C 131.4(2)
C13C N2C Zn6A O2C -54.8(3)
C14C N2C Zn6A O4 -80.06(17)
C13C N2C Zn6A O4 93.71(14)
C14C N2C Zn6A N1C 175.41(18)
C13C N2C Zn6A N1C -10.82(13)
C2B O1B Zn7A O4A -99.98(14)
Zn2A O1B Zn7A O4A 53.63(9)
C2B O1B Zn7A O4C 98.10(14)
Zn2A O1B Zn7A O4C -108.29(8)
C2B O1B Zn7A O3C 10.80(14)
Zn2A O1B Zn7A O3C 164.40(7)
C2B O1B Zn7A O3A -178.87(14)
Zn2A O1B Zn7A O3A -25.26(8)
C19A O4A Zn7A O1B -110.18(12)
Zn5A O4A Zn7A O1B 51.10(9)
C19A O4A Zn7A O4C 52.37(13)
Zn5A O4A Zn7A O4C -146.36(7)
C19A O4A Zn7A O3C 137.63(12)
Zn5A O4A Zn7A O3C -61.09(8)
C19A O4A Zn7A O3A -25.35(11)
Zn5A O4A Zn7A O3A 135.92(8)
C19C O4C Zn7A O1B -94.10(13)
C19C O4C Zn7A O4A 104.14(13)
C19C O4C Zn7A O3C 6.34(12)
C19C O4C Zn7A O3A 179.58(13)
C20C O3C Zn7A O1B 112.97(12)
Zn6A O3C Zn7A O1B -62.98(8)
C20C O3C Zn7A O4A -124.83(12)
Zn6A O3C Zn7A O4A 59.22(8)
C20C O3C Zn7A O4C -7.58(12)
Zn6A O3C Zn7A O4C 176.47(8)
C20C O3C Zn7A O3A -31.5(2)
Zn6A O3C Zn7A O3A 152.55(14)
C20A O3A Zn7A O1B 143.42(12)
Zn1A O3A Zn7A O1B -59.36(8)
C20A O3A Zn7A O4A 25.54(12)
Zn1A O3A Zn7A O4A -177.25(8)
C20A O3A Zn7A O4C -94.64(12)
Zn1A O3A Zn7A O4C 62.57(8)
C20A O3A Zn7A O3C -70.9(2)
Zn1A O3A Zn7A O3C 86.28(19)
C20D O3D Zn8A O2D -140.19(15)
Zn4A O3D Zn8A O2D 66.07(8)
C20D O3D Zn8A O2 116.47(15)
Zn4A O3D Zn8A O2 -37.27(8)
C20D O3D Zn8A N2D 15.82(16)
Zn4A O3D Zn8A N2D -137.92(8)
C20D O3D Zn8A N1D -27.6(3)
Zn4A O3D Zn8A N1D 178.67(17)
C1D O2D Zn8A O3D 152.36(16)
C1D' O2D Zn8A O3D -171.6(5)
Zn5A O2D Zn8A O3D -0.69(9)
C1D O2D Zn8A O2 -111.68(17)
C1D' O2D Zn8A O2 -75.7(5)
Zn5A O2D Zn8A O2 95.27(8)
C1D O2D Zn8A N2D 46.1(2)
C1D' O2D Zn8A N2D 82.1(5)
Zn5A O2D Zn8A N2D -106.93(14)
C1D O2D Zn8A N1D -10.67(17)
C1D' O2D Zn8A N1D 25.3(5)
Zn5A O2D Zn8A N1D -163.72(9)
C14D N2D Zn8A O3D -18.73(18)
C13D N2D Zn8A O3D 168.44(15)
C14D N2D Zn8A O2D 89.5(2)
C13D N2D Zn8A O2D -83.4(2)
C14D N2D Zn8A O2 -112.57(18)
C13D N2D Zn8A O2 74.60(15)
C14D N2D Zn8A N1D 148.41(19)
C13D N2D Zn8A N1D -24.41(15)
C7D N1D Zn8A O3D -99.4(3)
C8D N1D Zn8A O3D 68.5(3)
C7D' N1D Zn8A O3D -144.6(6)
C7D N1D Zn8A O2D 14.6(2)
C8D N1D Zn8A O2D -177.51(16)
C7D' N1D Zn8A O2D -30.6(6)
C7D N1D Zn8A O2 117.2(2)
C8D N1D Zn8A O2 -74.90(16)
C7D' N1D Zn8A O2 72.1(6)
C7D N1D Zn8A N2D -144.1(2)
C8D N1D Zn8A N2D 23.76(15)
C7D' N1D Zn8A N2D 170.7(6)
C19F O4F Zn1B O1H 104.12(14)
Zn7B O4F Zn1B O1H -45.89(9)
C19F O4F Zn1B O1E -94.01(15)
Zn7B O4F Zn1B O1E 115.97(8)
C19F O4F Zn1B O2E -7.91(15)
Zn7B O4F Zn1B O2E -157.93(7)
C19F O4F Zn1B O2H -177.46(14)
Zn7B O4F Zn1B O2H 32.52(8)
C2H O1H Zn1B O4F 112.96(11)
Zn3B O1H Zn1B O4F -55.47(9)
C2H O1H Zn1B O1E -49.92(12)
Zn3B O1H Zn1B O1E 141.65(7)
C2H O1H Zn1B O2E -137.61(10)
Zn3B O1H Zn1B O2E 53.96(8)
C2H O1H Zn1B O2H 28.41(10)
Zn3B O1H Zn1B O2H -140.02(8)
C2E O1E Zn1B O4F 95.00(13)
C2E O1E Zn1B O1H -103.15(13)
C2E O1E Zn1B O2E -1.27(13)
C2E O1E Zn1B O2H -178.64(13)
C1E O2E Zn1B O4F -118.19(12)
Zn2B O2E Zn1B O4F 61.60(8)
C1E O2E Zn1B O1H 120.11(12)
Zn2B O2E Zn1B O1H -60.09(8)
C1E O2E Zn1B O1E 3.89(12)
Zn2B O2E Zn1B O1E -176.32(8)
C1E O2E Zn1B O2H 14.5(3)
Zn2B O2E Zn1B O2H -165.69(17)
C1H O2H Zn1B O4F -148.18(11)
Zn8B O2H Zn1B O4F 56.74(8)
C1H O2H Zn1B O1H -30.41(11)
Zn8B O2H Zn1B O1H 174.52(8)
C1H O2H Zn1B O1E 88.75(11)
Zn8B O2H Zn1B O1E -66.32(8)
C1H O2H Zn1B O2E 78.2(2)
Zn8B O2H Zn1B O2E -76.9(2)
C20E O3E Zn2B O2E -152.76(14)
Zn3B O3E Zn2B O2E 53.63(8)
C20E O3E Zn2B N2E -1.44(14)
Zn3B O3E Zn2B N2E -155.04(8)
C20E O3E Zn2B O6 108.92(14)
Zn3B O3E Zn2B O6 -44.68(8)
C20E O3E Zn2B N1E -50.4(3)
Zn3B O3E Zn2B N1E 156.0(2)
C1E O2E Zn2B O3E -169.95(15)
Zn1B O2E Zn2B O3E 10.29(8)
C1E O2E Zn2B N2E 84.21(18)
Zn1B O2E Zn2B N2E -95.55(12)
C1E O2E Zn2B O6 -74.08(15)
Zn1B O2E Zn2B O6 106.16(7)
C1E O2E Zn2B N1E 24.71(15)
Zn1B O2E Zn2B N1E -155.05(8)
C14E N2E Zn2B O3E -0.96(17)
C13E N2E Zn2B O3E -174.27(13)
C14E N2E Zn2B O2E 106.37(18)
C13E N2E Zn2B O2E -66.94(18)
C14E N2E Zn2B O6 -96.63(16)
C13E N2E Zn2B O6 90.07(14)
C14E N2E Zn2B N1E 167.58(17)
C13E N2E Zn2B N1E -5.73(13)
C7E N1E Zn2B O3E -133.4(2)
C8E N1E Zn2B O3E 54.9(3)
C7E N1E Zn2B O2E -29.64(17)
C8E N1E Zn2B O2E 158.66(14)
C7E N1E Zn2B N2E 176.34(18)
C8E N1E Zn2B N2E 4.63(13)
C7E N1E Zn2B O6 67.46(18)
C8E N1E Zn2B O6 -104.25(13)
C2H O1H Zn3B O1G 98.32(14)
Zn1B O1H Zn3B O1G -95.79(8)
C2H O1H Zn3B O4E -89.14(14)
Zn1B O1H Zn3B O4E 76.75(8)
C2H O1H Zn3B O2G 12.53(15)
Zn1B O1H Zn3B O2G 178.42(6)
C2H O1H Zn3B O3E -171.43(13)
Zn1B O1H Zn3B O3E -5.54(8)
C2G O1G Zn3B O1H -99.47(13)
C2G O1G Zn3B O4E 89.20(14)
C2G O1G Zn3B O2G 4.23(13)
C2G O1G Zn3B O3E 161.28(13)
C19E O4E Zn3B O1H -122.29(12)
Zn5B O4E Zn3B O1H 26.78(10)
C19E O4E Zn3B O1G 48.45(14)
Zn5B O4E Zn3B O1G -162.48(7)
C19E O4E Zn3B O2G 128.16(12)
Zn5B O4E Zn3B O2G -82.77(8)
C19E O4E Zn3B O3E -27.26(12)
Zn5B O4E Zn3B O3E 121.81(8)
C1G O2G Zn3B O1H 103.25(12)
Zn4B O2G Zn3B O1H -66.59(8)
C1G O2G Zn3B O1G -5.24(12)
Zn4B O2G Zn3B O1G -175.09(8)
C1G O2G Zn3B O4E -136.24(12)
Zn4B O2G Zn3B O4E 53.92(8)
C1G O2G Zn3B O3E -67.83(17)
Zn4B O2G Zn3B O3E 122.33(10)
C20E O3E Zn3B O1H 142.72(11)
Zn2B O3E Zn3B O1H -59.14(8)
C20E O3E Zn3B O1G -107.30(11)
Zn2B O3E Zn3B O1G 50.83(8)
C20E O3E Zn3B O4E 25.41(11)
Zn2B O3E Zn3B O4E -176.46(8)
C20E O3E Zn3B O2G -45.98(16)
Zn2B O3E Zn3B O2G 112.16(11)
C1G O2G Zn4B O3G -163.37(15)
Zn3B O2G Zn4B O3G 4.30(8)
C1G O2G Zn4B O8 100.86(16)
Zn3B O2G Zn4B O8 -91.46(8)
C1G O2G Zn4B N2G -66.11(19)
Zn3B O2G Zn4B N2G 101.57(11)
C1G O2G Zn4B N1G 1.59(16)
Zn3B O2G Zn4B N1G 169.27(8)
C20G O3G Zn4B O2G 132.71(14)
Zn5B O3G Zn4B O2G -71.05(7)
C20G O3G Zn4B O8 -119.63(15)
Zn5B O3G Zn4B O8 36.60(7)
C20G O3G Zn4B N2G -11.81(15)
Zn5B O3G Zn4B N2G 144.42(7)
C20G O3G Zn4B N1G 22.1(3)
Zn5B O3G Zn4B N1G 178.34(17)
C14G N2G Zn4B O2G -83.9(2)
C13G N2G Zn4B O2G 92.48(15)
C14G N2G Zn4B O3G 16.05(17)
C13G N2G Zn4B O3G -167.53(13)
C14G N2G Zn4B O8 109.15(17)
C13G N2G Zn4B O8 -74.44(14)
C14G N2G Zn4B N1G -154.86(18)
C13G N2G Zn4B N1G 21.56(13)
C7G N1G Zn4B O2G 1.37(18)
C8G N1G Zn4B O2G -170.96(14)
C7G N1G Zn4B O3G 113.1(2)
C8G N1G Zn4B O3G -59.3(3)
C7G N1G Zn4B O8 -105.71(18)
C8G N1G Zn4B O8 81.96(14)
C7G N1G Zn4B N2G 147.81(19)
C8G N1G Zn4B N2G -24.52(13)
C19E O4E Zn5B O1F -94.81(13)
Zn3B O4E Zn5B O1F 118.45(8)
C19E O4E Zn5B O4G 101.64(13)
Zn3B O4E Zn5B O4G -45.10(10)
C19E O4E Zn5B O2F -7.82(14)
Zn3B O4E Zn5B O2F -154.56(7)
C19E O4E Zn5B O3G -179.54(13)
Zn3B O4E Zn5B O3G 33.72(8)
C2F O1F Zn5B O4E 92.58(14)
C2F O1F Zn5B O4G -103.74(14)
C2F O1F Zn5B O2F -5.88(13)
C2F O1F Zn5B O3G 179.80(14)
C19G O4G Zn5B O4E 111.27(11)
Zn7B O4G Zn5B O4E -50.84(10)
C19G O4G Zn5B O1F -53.09(12)
Zn7B O4G Zn5B O1F 144.80(7)
C19G O4G Zn5B O2F -138.80(11)
Zn7B O4G Zn5B O2F 59.09(8)
C19G O4G Zn5B O3G 26.58(11)
Zn7B O4G Zn5B O3G -135.54(8)
C1F O2F Zn5B O4E -113.33(12)
Zn6B O2F Zn5B O4E 67.12(8)
C1F O2F Zn5B O1F 8.03(12)
Zn6B O2F Zn5B O1F -171.52(9)
C1F O2F Zn5B O4G 124.46(12)
Zn6B O2F Zn5B O4G -55.09(8)
C1F O2F Zn5B O3G 31.3(3)
Zn6B O2F Zn5B O3G -148.21(18)
C20G O3G Zn5B O4E -145.99(11)
Zn4B O3G Zn5B O4E 53.06(7)
C20G O3G Zn5B O1F 91.58(11)
Zn4B O3G Zn5B O1F -69.37(7)
C20G O3G Zn5B O4G -27.29(11)
Zn4B O3G Zn5B O4G 171.76(8)
C20G O3G Zn5B O2F 68.5(3)
Zn4B O3G Zn5B O2F -92.5(2)
C1F O2F Zn6B O3F -176.27(14)
Zn5B O2F Zn6B O3F 3.20(8)
C1F O2F Zn6B O7 -78.37(15)
Zn5B O2F Zn6B O7 101.10(8)
C1F O2F Zn6B N2F 76.1(2)
Zn5B O2F Zn6B N2F -104.42(15)
C1F O2F Zn6B N1F 19.88(15)
Zn5B O2F Zn6B N1F -160.65(8)
C20F O3F Zn6B O2F -153.59(15)
Zn7B O3F Zn6B O2F 59.81(8)
C20F O3F Zn6B O7 107.78(15)
Zn7B O3F Zn6B O7 -38.82(8)
C20F O3F Zn6B N2F 4.03(15)
Zn7B O3F Zn6B N2F -142.57(8)
C20F O3F Zn6B N1F -40.6(3)
Zn7B O3F Zn6B N1F 172.78(18)
C14F N2F Zn6B O2F 97.6(2)
C13F N2F Zn6B O2F -73.8(2)
C14F N2F Zn6B O3F -11.73(18)
C13F N2F Zn6B O3F 176.94(14)
C14F N2F Zn6B O7 -108.51(18)
C13F N2F Zn6B O7 80.16(15)
C14F N2F Zn6B N1F 155.74(19)
C13F N2F Zn6B N1F -15.60(14)
C7F N1F Zn6B O2F -19.62(16)
C8F N1F Zn6B O2F 171.76(14)
C7F N1F Zn6B O3F -133.9(2)
C8F N1F Zn6B O3F 57.5(3)
C7F N1F Zn6B O7 77.88(17)
C8F N1F Zn6B O7 -90.73(14)
C7F N1F Zn6B N2F -179.77(17)
C8F N1F Zn6B N2F 11.61(13)
C19G O4G Zn7B O4H 101.25(14)
Zn5B O4G Zn7B O4H -99.51(8)
C19G O4G Zn7B O4F -90.73(14)
Zn5B O4G Zn7B O4F 68.52(9)
C19G O4G Zn7B O3H 14.01(14)
Zn5B O4G Zn7B O3H 173.26(7)
C19G O4G Zn7B O3F -171.19(13)
Zn5B O4G Zn7B O3F -11.95(8)
C19H O4H Zn7B O4G -106.99(13)
C19H O4H Zn7B O4F 85.30(14)
C19H O4H Zn7B O3H -1.58(13)
C19H O4H Zn7B O3F 157.21(14)
C19F O4F Zn7B O4G -121.11(12)
Zn1B O4F Zn7B O4G 32.45(10)
C19F O4F Zn7B O4H 46.10(14)
Zn1B O4F Zn7B O4H -160.33(7)
C19F O4F Zn7B O3H 125.75(12)
Zn1B O4F Zn7B O3H -80.68(8)
C19F O4F Zn7B O3F -29.25(12)
Zn1B O4F Zn7B O3F 124.32(8)
C20H O3H Zn7B O4G 116.44(12)
Zn8B O3H Zn7B O4G -70.30(8)
C20H O3H Zn7B O4H 2.26(12)
Zn8B O3H Zn7B O4H 175.52(8)
C20H O3H Zn7B O4F -120.37(12)
Zn8B O3H Zn7B O4F 52.89(8)
C20H O3H Zn7B O3F -51.89(18)
Zn8B O3H Zn7B O3F 121.37(10)
C20F O3F Zn7B O4G 149.04(11)
Zn6B O3F Zn7B O4G -57.91(8)
C20F O3F Zn7B O4H -95.38(12)
Zn6B O3F Zn7B O4H 57.67(8)
C20F O3F Zn7B O4F 29.66(11)
Zn6B O3F Zn7B O4F -177.29(8)
C20F O3F Zn7B O3H -42.14(17)
Zn6B O3F Zn7B O3H 110.91(11)
C1H O2H Zn8B O3H 135.83(14)
Zn1B O2H Zn8B O3H -75.09(7)
C1H O2H Zn8B O5 -120.14(14)
Zn1B O2H Zn8B O5 28.93(8)
C1H O2H Zn8B N1H -10.88(14)
Zn1B O2H Zn8B N1H 138.19(8)
C1H O2H Zn8B N2H 30.9(3)
Zn1B O2H Zn8B N2H 180(14)
C20H O3H Zn8B O2H 178.72(15)
Zn7B O3H Zn8B O2H 6.59(8)
C20H O3H Zn8B O5 84.51(15)
Zn7B O3H Zn8B O5 -87.62(8)
C20H O3H Zn8B N1H -83.83(18)
Zn7B O3H Zn8B N1H 104.04(11)
C20H O3H Zn8B N2H -14.28(15)
Zn7B O3H Zn8B N2H 173.59(8)
C7H N1H Zn8B O2H 15.43(15)
C8H N1H Zn8B O2H -173.45(12)
C7H N1H Zn8B O3H -82.89(18)
C8H N1H Zn8B O3H 88.23(16)
C7H N1H Zn8B O5 109.10(15)
C8H N1H Zn8B O5 -79.77(13)
C7H N1H Zn8B N2H -155.49(16)
C8H N1H Zn8B N2H 15.63(12)
C14H N2H Zn8B O2H 121.3(3)
C13H N2H Zn8B O2H -59.9(3)
C14H N2H Zn8B O3H 15.92(17)
C13H N2H Zn8B O3H -165.30(13)
C14H N2H Zn8B O5 -87.94(18)
C13H N2H Zn8B O5 90.84(13)
C14H N2H Zn8B N1H 164.05(18)
C13H N2H Zn8B N1H -17.18(13)
O1S C3S N1S C2S -179.5(3)
O1S C3S N1S C1S -0.8(5)
O2A Zn1A O1 C1 16.44(15)
O3A Zn1A O1 C1 114.13(14)
N2A Zn1A O1 C1 -153.74(14)
N1A Zn1A O1 C1 -73.33(15)
O3D Zn8A O2 C2 117.37(17)
O2D Zn8A O2 C2 17.89(18)
N2D Zn8A O2 C2 -152.75(17)
N1D Zn8A O2 C2 -73.52(18)
O2B Zn3A O3 C3 -125.95(14)
O3B Zn3A O3 C3 -28.80(15)
N1B Zn3A O3 C3 141.02(14)
N2B Zn3A O3 C3 61.08(15)
O3C Zn6A O4 C4 -137.2(2)
O2C Zn6A O4 C4 125.1(2)
N1C Zn6A O4 C4 33.6(2)
N2C Zn6A O4 C4 -46.7(2)
O3C Zn6A O4 C4' -70.1(5)
O2C Zn6A O4 C4' -167.8(5)
N1C Zn6A O4 C4' 100.7(5)
N2C Zn6A O4 C4' 20.4(5)
O2H Zn8B O5 C5 -115.72(16)
O3H Zn8B O5 C5 -21.00(17)
N1H Zn8B O5 C5 152.20(16)
N2H Zn8B O5 C5 70.83(16)
O3E Zn2B O6 C6 133.64(15)
O2E Zn2B O6 C6 35.65(15)
N2E Zn2B O6 C6 -133.02(15)
N1E Zn2B O6 C6 -51.67(16)
O2F Zn6B O7 C7 136.85(17)
O3F Zn6B O7 C7 -124.13(17)
N2F Zn6B O7 C7 -32.95(18)
N1F Zn6B O7 C7 46.67(18)

loop_
_platon_squeeze_void_nr
_platon_squeeze_void_average_x
_platon_squeeze_void_average_y
_platon_squeeze_void_average_z
_platon_squeeze_void_volume
_platon_squeeze_void_count_electrons
_platon_squeeze_void_content
1 -0.002 0.000 0.000 1857 835 ' '
2 0.411 0.500 0.500 1857 834 ' '
